data_4002628
loop_
_publ_author_name
'Calta, Nicholas P.'
'Francisco, Melanie C.'
'Malliakas, Christos D.'
'Schlueter, John A.'
'Kanatzidis, Mercouri G.'

_publ_section_title
;
 Four High-Temperature Ferromagnets in the Hf--Fe--Sn System
;
_journal_name_full 'Chemistry of Materials'
_journal_page_first 141117155215003
_journal_paper_doi 10.1021/cm503466a
_journal_year 2014
_chemical_formula_sum 'Fe5 Hf1.823 Sn3.815'
_chemical_formula_weight 1057.5
_chemical_name_systematic ' ?'
_space_group_IT_number 47
_space_group_ssg_name Xmmm(00\g)000
_symmetry_cell_setting orthorhombic
_symmetry_space_group_name_Hall '-P 2 2 (1/2*x,1/2*y,z)'
_symmetry_space_group_name_H-M 'P m m m (2*a,2*b,c)'
_audit_creation_method 'Jana2006 Version : 14/11/2011'
_cell_angle_alpha 90
_cell_angle_beta 90
_cell_angle_gamma 90
_cell_formula_units_Z 8
_cell_length_a 9.7034(12)
_cell_length_b 16.823(2)
_cell_length_c 8.4473(10)
_cell_measurement_temperature 100
_cell_modulation_dimension 1
_cell_volume 1378.9(3)
_diffrn_ambient_temperature 100
_diffrn_detector 'image plate (34 cm diameter)'
_diffrn_detector_area_resol_mean 6.67
_diffrn_detector_type STOE
_diffrn_measured_fraction_theta_full 0.89
_diffrn_measured_fraction_theta_max 0.87
_diffrn_measurement_device '2-circle goniometer'
_diffrn_measurement_device_type 'STOE IPDS 2T'
_diffrn_measurement_method 'rotation method'
_diffrn_radiation_collimation '0.5 mm diameter, monocapillary'
_diffrn_radiation_monochromator 'plane graphite'
_diffrn_radiation_polarisn_norm 0
_diffrn_radiation_probe x-ray
_diffrn_radiation_type 'Mo K\a'
_diffrn_radiation_wavelength 0.71073
_diffrn_reflns_av_R_equivalents 0.0275
_diffrn_reflns_av_sigmaI/netI 0.0072
_diffrn_reflns_limit_h_max 13
_diffrn_reflns_limit_h_min -14
_diffrn_reflns_limit_index_m_1_max 1
_diffrn_reflns_limit_index_m_1_min -1
_diffrn_reflns_limit_k_max 25
_diffrn_reflns_limit_k_min -25
_diffrn_reflns_limit_l_max 13
_diffrn_reflns_limit_l_min -13
_diffrn_reflns_number 8954
_diffrn_reflns_theta_full 33.76
_diffrn_reflns_theta_max 34.29
_diffrn_reflns_theta_min 2.51
_diffrn_source 'sealed X-ray tube, 12 x 0.4 mm long-fine focus'
_diffrn_source_current 40
_diffrn_source_power 2.00
_diffrn_source_voltage 50
_exptl_absorpt_coefficient_mu 50.934
_exptl_absorpt_correction_T_max 0.4677
_exptl_absorpt_correction_T_min 0.0364
_exptl_absorpt_correction_type integration
_exptl_absorpt_process_details X-Shape
_exptl_crystal_density_diffrn 10.1845
_exptl_crystal_F_000 3616
_exptl_crystal_size_max 0.21
_exptl_crystal_size_mid 0.11
_exptl_crystal_size_min 0.04
_refine_diff_density_max 8.94
_refine_diff_density_min -9.25
_refine_ls_extinction_coef 580(90)
_refine_ls_extinction_method 'B-C type 1 Gaussian isotropic (Becker & Coppens, 1974)'
_refine_ls_goodness_of_fit_gt 2.14
_refine_ls_goodness_of_fit_ref 2.05
_refine_ls_number_constraints 0
_refine_ls_number_parameters 95
_refine_ls_number_reflns 1803
_refine_ls_number_restraints 0
_refine_ls_R_factor_all 0.0761
_refine_ls_R_factor_gt 0.0688
_refine_ls_shift/su_max 0.0402
_refine_ls_shift/su_mean 0.0021
_refine_ls_structure_factor_coef Fsqd
_refine_ls_weighting_details w=1/(\s^2^(I)+0.0064I^2^)
_refine_ls_weighting_scheme sigma
_refine_ls_wR_factor_gt 0.2099
_refine_ls_wR_factor_ref 0.2143
_reflns_number_gt 1589
_reflns_number_total 1803
_reflns_threshold_expression I>2\s(I)
_cod_data_source_file cm503466a_si_002.cif
_cod_data_source_block modulated
_cod_depositor_comments
;
The following automatic conversions were performed:

'_diffrn_radiation_probe' value 'X-ray' changed to 'x-ray' according
to /home/saulius/struct/CIF-dictionaries/IUCr/cif_core.dic dictionary
named 'cif_core.dic' version 2.4.5 from 2014-11-21.

'_exptl_absorpt_correction_type' value 'Integration' changed to
'integration' according to
/home/saulius/struct/CIF-dictionaries/IUCr/cif_core.dic dictionary
named 'cif_core.dic' version 2.4.5 from 2014-11-21.

Automatic conversion script
Id: cif_fix_values 3866 2015-08-17 15:13:47Z robertas 
;
_cod_database_code 4002628

loop_
_space_group_symop_id
_space_group_symop_operation_xyz
1 x,y,z
2 -x,y,z
3 x,-y,z
4 -x,-y,z
5 x+0.5,y,z
6 -x+0.5,y,z
7 x+0.5,-y,z
8 -x+0.5,-y,z
9 x,y+0.5,z
10 -x,y+0.5,z
11 x,-y+0.5,z
12 -x,-y+0.5,z
13 x+0.5,y+0.5,z
14 -x+0.5,y+0.5,z
15 x+0.5,-y+0.5,z
16 -x+0.5,-y+0.5,z
17 -x,-y,-z
18 x,-y,-z
19 -x,y,-z
20 x,y,-z
21 -x+0.5,-y,-z
22 x+0.5,-y,-z
23 -x+0.5,y,-z
24 x+0.5,y,-z
25 -x,-y+0.5,-z
26 x,-y+0.5,-z
27 -x,y+0.5,-z
28 x,y+0.5,-z
29 -x+0.5,-y+0.5,-z
30 x+0.5,-y+0.5,-z
31 -x+0.5,y+0.5,-z
32 x+0.5,y+0.5,-z

loop_
_space_group_symop_ssg_id
_space_group_symop_ssg_operation_algebraic
1 x1,x2,x3,x4
2 -x1,x2,x3,x4
3 x1,-x2,x3,x4
4 -x1,-x2,-x3,-x4
5 -x1,-x2,x3,x4
6 x1,-x2,-x3,-x4
7 -x1,x2,-x3,-x4
8 x1,x2,-x3,-x4
9 x1+1/2,x2,x3,x4+1/2
10 -x1+1/2,x2,x3,x4+1/2
11 x1+1/2,-x2,x3,x4+1/2
12 -x1+1/2,-x2,-x3,-x4+1/2
13 -x1+1/2,-x2,x3,x4+1/2
14 x1+1/2,-x2,-x3,-x4+1/2
15 -x1+1/2,x2,-x3,-x4+1/2
16 x1+1/2,x2,-x3,-x4+1/2
17 x1,x2+1/2,x3,x4+1/2
18 -x1,x2+1/2,x3,x4+1/2
19 x1,-x2+1/2,x3,x4+1/2
20 -x1,-x2+1/2,-x3,-x4+1/2
21 -x1,-x2+1/2,x3,x4+1/2
22 x1,-x2+1/2,-x3,-x4+1/2
23 -x1,x2+1/2,-x3,-x4+1/2
24 x1,x2+1/2,-x3,-x4+1/2
25 x1+1/2,x2+1/2,x3,x4
26 -x1+1/2,x2+1/2,x3,x4
27 x1+1/2,-x2+1/2,x3,x4
28 -x1+1/2,-x2+1/2,-x3,-x4
29 -x1+1/2,-x2+1/2,x3,x4
30 x1+1/2,-x2+1/2,-x3,-x4
31 -x1+1/2,x2+1/2,-x3,-x4
32 x1+1/2,x2+1/2,-x3,-x4

loop_
_atom_site_label
_atom_site_type_symbol
_atom_site_fract_x
_atom_site_fract_y
_atom_site_fract_z
_atom_site_adp_type
_atom_site_U_iso_or_equiv
_atom_site_symmetry_multiplicity
_atom_site_occupancy
_atom_site_calc_flag
Hf1 Hf 0.75 0.25 0.1865(5) Uani 0.0015(5) 8 1 d
Hf2 Hf 1 0 0.1770(7) Uani 0.0083(7) 8 0.823(16) d
Sn1 Sn 0 0 0.5 Uani 0.0079(6) 4 0.566(10) d
Sn2 Sn 0.66843(14) 0.16772(7) 0.5 Uani 0.0090(3) 16 0.611(4) d
Sn3 Sn 0.8361(2) 0 0.5 Uani 0.0088(4) 8 0.615(5) d
Sn4 Sn 0.5 0.16464(15) 0.2776(3) Uani 0.0113(5) 16 0.847(14) d
Fe1 Fe 0 0.25 0 Uani 0.003(8) 4 1 d
Fe2 Fe 0.25 0 0 Uani 0.005(8) 4 1 d
Fe3 Fe 0.127(10) 0.125(6) 0 Uani 0.0037(12) 16 1 d
Fe4 Fe 0.75 0.0807(2) 0.2413(5) Uani 0.0059(7) 16 1 d

loop_
_atom_site_aniso_label
_atom_site_aniso_type_symbol
_atom_site_aniso_U_11
_atom_site_aniso_U_22
_atom_site_aniso_U_33
_atom_site_aniso_U_12
_atom_site_aniso_U_13
_atom_site_aniso_U_23
Hf1 Hf 0.0002(9) 0.0009(9) 0.0033(8) 0 0 0
Hf2 Hf 0.0076(13) 0.0052(11) 0.0122(11) 0 0 0
Sn1 Sn 0.0026(10) 0.0048(9) 0.0164(11) 0 0 0
Sn2 Sn 0.0090(6) 0.0081(6) 0.0098(6) 0.0001(4) 0 0
Sn3 Sn 0.0093(8) 0.0074(7) 0.0098(7) 0 0 0
Sn4 Sn 0.0078(9) 0.0092(9) 0.0170(10) 0 0 0.0050(6)
Fe1 Fe 0.0013(19) 0.0014(19) 0.01(1) 0 0 0
Fe2 Fe 0.005(2) 0.002(1) 0.01(1) 0 0 0
Fe3 Fe 0.003(3) 0.0028(18) 0.0055(7) 0.0011(18) 0 0
Fe4 Fe 0.0099(14) 0.0068(13) 0.0009(11) 0 0 0.0004(9)

loop_
_atom_site_displace_Fourier_atom_site_label
_atom_site_displace_Fourier_axis
_atom_site_displace_Fourier_wave_vector_seq_id
_atom_site_displace_Fourier_param_cos
_atom_site_displace_Fourier_param_sin
Hf1 x 1 0 0
Hf1 y 1 0 0
Hf1 z 1 0 0
Hf2 x 1 0 0
Hf2 y 1 0 0
Hf2 z 1 -0.0073(4) 0.0118(3)
Sn4 x 1 0 0
Sn4 y 1 0.00236(12) -0.00118(8)
Sn4 z 1 0.0213(4) -0.0088(2)
Fe1 x 1 0 0
Fe1 y 1 -0.0009(2) 0
Fe1 z 1 0 0
Fe2 x 1 0.0011(4) 0
Fe2 y 1 0 0
Fe2 z 1 0 0
Fe3 x 1 -0.0002(2) 0
Fe3 y 1 0.00043(10) 0
Fe3 z 1 0 0.0055(3)
Fe4 x 1 0.0073(2) -0.0045(2)
Fe4 y 1 0 0
Fe4 z 1 0 0

loop_
_atom_site_Fourier_wave_vector_seq_id
_jana_atom_site_fourier_wave_vector_q1_coeff
1 1

loop_
_atom_site_occ_Fourier_atom_site_label
_atom_site_occ_Fourier_wave_vector_seq_id
_atom_site_occ_Fourier_param_cos
_atom_site_occ_Fourier_param_sin
Hf2 1 -0.186(5) 0.149(5)
Sn4 1 0.263(5) -0.141(6)

loop_
_atom_site_occ_special_func_atom_site_label
_atom_site_occ_special_func_crenel_c
_atom_site_occ_special_func_crenel_w
Sn1 0 0.566(10)
Sn2 0.5 0.611(4)
Sn3 0.5 0.615(5)

loop_
_atom_site_U_Fourier_atom_site_label
_atom_site_U_Fourier_tens_elem
_atom_site_U_Fourier_wave_vector_seq_id
_atom_site_U_Fourier_param_cos
_atom_site_U_Fourier_param_sin
Hf1 U11 1 0 0
Hf1 U22 1 0 0
Hf1 U33 1 0 0
Hf1 U12 1 -0.00010(18) 0.0001(2)
Hf1 U13 1 0 0
Hf1 U23 1 0 0
Hf2 U11 1 0.0029(7) 0.0003(5)
Hf2 U22 1 0.0019(6) -0.0006(5)
Hf2 U33 1 0.0144(12) 0.0020(13)
Hf2 U12 1 0 0
Hf2 U13 1 0 0
Hf2 U23 1 0 0
Sn4 U11 1 -0.0019(7) -0.0007(6)
Sn4 U22 1 -0.0050(7) 0.0010(6)
Sn4 U33 1 -0.0095(15) 0.0073(9)
Sn4 U12 1 0 0
Sn4 U13 1 0 0
Sn4 U23 1 -0.0064(8) 0.0037(5)
Fe1 U11 1 0 0
Fe1 U22 1 0 0
Fe1 U33 1 0 0
Fe1 U12 1 0 0
Fe1 U13 1 0 0
Fe1 U23 1 0 0.0012(11)
Fe2 U11 1 0 0
Fe2 U22 1 0 0
Fe2 U33 1 0 0
Fe2 U12 1 0 0
Fe2 U13 1 0 -0.0002(11)
Fe2 U23 1 0 0
Fe3 U11 1 0.0007(8) 0
Fe3 U22 1 0.0000(17) 0
Fe3 U33 1 -0.0006(7) 0
Fe3 U12 1 0.0002(9) 0
Fe3 U13 1 0 0.000(5)
Fe3 U23 1 0 0.000(5)
Fe4 U11 1 0 0
Fe4 U22 1 0 0
Fe4 U33 1 0 0
Fe4 U12 1 -0.0020(7) -0.0002(7)
Fe4 U13 1 0.0050(7) -0.0033(6)
Fe4 U23 1 0 0

loop_
_atom_type_symbol
_atom_type_scat_dispersion_real
_atom_type_scat_dispersion_imag
_atom_type_scat_source
Fe 0.3463 0.8444 'International Tables Vol C tables 4.2.6.8 and 6.1.1.1'
Hf -0.5830 6.1852 'International Tables Vol C tables 4.2.6.8 and 6.1.1.1'
Sn -0.6537 1.4246 'International Tables Vol C tables 4.2.6.8 and 6.1.1.1'

loop_
_cell_wave_vector_seq_id
_cell_wave_vector_x
_cell_wave_vector_y
_cell_wave_vector_z
1 0.000000 0.000000 0.2768(8)

loop_
_geom_angle_atom_site_label_1
_geom_angle_atom_site_label_2
_geom_angle_atom_site_label_3
_geom_angle_site_ssg_symmetry_1
_geom_angle_site_ssg_symmetry_3
_geom_angle_av
_geom_angle_min
_geom_angle_max
Hf1 Hf1 Sn2 28_6555 . 148.95(4) 148.95(4) 148.95(4)
Hf1 Hf1 Sn2 28_6555 10_6555 148.95(4) 148.95(4) 148.95(4)
Hf1 Hf1 Sn2 28_6555 19_5555 148.95(4) 148.95(4) 148.95(4)
Hf1 Hf1 Sn2 28_6555 28_6565 148.95(4) 148.95(4) 148.95(4)
Hf1 Hf1 Sn4 28_6555 . 105.27(9) 101.44(10) 109.01(9)
Hf1 Hf1 Sn4 28_6555 9_5555 105.22(9) 101.44(10) 109.01(9)
Hf1 Hf1 Sn4 28_6555 19_5555 105.22(9) 101.44(10) 109.01(9)
Hf1 Hf1 Sn4 28_6555 27_5555 105.27(9) 101.44(10) 109.01(9)
Hf1 Hf1 Fe1 28_6555 1_6555 57.00(7) 57.00(7) 57.00(7)
Hf1 Hf1 Fe1 28_6555 9_5555 57.00(7) 57.00(7) 57.00(7)
Hf1 Hf1 Fe3 28_6555 9_5555 57.0(11) 56.2(11) 57.8(11)
Hf1 Hf1 Fe3 28_6555 2_6555 57.0(11) 56.2(11) 57.8(11)
Hf1 Hf1 Fe3 28_6555 27_5555 57.0(11) 56.2(11) 57.8(11)
Hf1 Hf1 Fe3 28_6555 20_6555 57.0(11) 56.2(11) 57.8(11)
Hf1 Hf1 Fe4 28_6555 . 99.23(11) 99.23(11) 99.23(11)
Hf1 Hf1 Fe4 28_6555 19_5555 99.23(11) 99.23(11) 99.23(11)
Sn2 Hf1 Sn2 . 10_6555 29.67(5) 29.67(5) 29.67(5)
Sn2 Hf1 Sn2 . 19_5555 53.20(7) 53.20(7) 53.20(7)
Sn2 Hf1 Sn2 . 28_6565 62.10(8) 62.10(8) 62.10(8)
Sn2 Hf1 Sn4 . . 50.49(7) 47.79(7) 52.21(7)
Sn2 Hf1 Sn4 . 9_5555 75.16(9) 73.75(9) 77.43(9)
Sn2 Hf1 Sn4 . 19_5555 75.65(9) 73.84(9) 78.54(9)
Sn2 Hf1 Sn4 . 27_5555 103.86(12) 100.76(12) 105.84(12)
Sn2 Hf1 Fe1 . 1_6555 133.01(6) 132.78(6) 133.13(6)
Sn2 Hf1 Fe1 . 9_5555 104.55(4) 104.45(4) 104.71(4)
Sn2 Hf1 Fe3 . 9_5555 92.3(11) 91.3(11) 92.7(11)
Sn2 Hf1 Fe3 . 2_6555 103.9(14) 103.5(14) 104.8(14)
Sn2 Hf1 Fe3 . 27_5555 133.2(14) 132.8(14) 133.9(14)
Sn2 Hf1 Fe3 . 20_6555 154.4(11) 153.4(11) 154.8(11)
Sn2 Hf1 Fe4 . . 54.34(9) 54.09(9) 54.80(9)
Sn2 Hf1 Fe4 . 19_5555 107.94(13) 107.55(13) 108.17(13)
Sn2 Hf1 Sn2 10_6555 19_5555 62.10(8) 62.10(8) 62.10(8)
Sn2 Hf1 Sn2 10_6555 28_6565 53.20(7) 53.20(7) 53.20(7)
Sn2 Hf1 Sn4 10_6555 . 75.15(9) 73.75(9) 77.43(9)
Sn2 Hf1 Sn4 10_6555 9_5555 50.50(7) 47.79(7) 52.21(7)
Sn2 Hf1 Sn4 10_6555 19_5555 103.87(12) 100.76(12) 105.84(12)
Sn2 Hf1 Sn4 10_6555 27_5555 75.64(9) 73.84(9) 78.54(9)
Sn2 Hf1 Fe1 10_6555 1_6555 104.55(4) 104.45(4) 104.71(4)
Sn2 Hf1 Fe1 10_6555 9_5555 133.01(6) 132.78(6) 133.13(6)
Sn2 Hf1 Fe3 10_6555 9_5555 103.9(14) 103.5(14) 104.8(14)
Sn2 Hf1 Fe3 10_6555 2_6555 92.3(11) 91.3(11) 92.7(11)
Sn2 Hf1 Fe3 10_6555 27_5555 154.4(11) 153.4(11) 154.8(11)
Sn2 Hf1 Fe3 10_6555 20_6555 133.2(14) 132.8(14) 133.9(14)
Sn2 Hf1 Fe4 10_6555 . 54.34(9) 54.09(9) 54.80(9)
Sn2 Hf1 Fe4 10_6555 19_5555 107.94(13) 107.55(13) 108.17(13)
Sn2 Hf1 Sn2 19_5555 28_6565 29.67(5) 29.67(5) 29.67(5)
Sn2 Hf1 Sn4 19_5555 . 75.64(9) 73.84(9) 78.54(9)
Sn2 Hf1 Sn4 19_5555 9_5555 103.87(12) 100.76(12) 105.84(12)
Sn2 Hf1 Sn4 19_5555 19_5555 50.50(7) 47.79(7) 52.21(7)
Sn2 Hf1 Sn4 19_5555 27_5555 75.15(9) 73.75(9) 77.43(9)
Sn2 Hf1 Fe1 19_5555 1_6555 133.01(6) 132.78(6) 133.13(6)
Sn2 Hf1 Fe1 19_5555 9_5555 104.55(4) 104.45(4) 104.71(4)
Sn2 Hf1 Fe3 19_5555 9_5555 133.2(14) 132.8(14) 133.9(14)
Sn2 Hf1 Fe3 19_5555 2_6555 154.4(11) 153.4(11) 154.8(11)
Sn2 Hf1 Fe3 19_5555 27_5555 92.3(11) 91.3(11) 92.7(11)
Sn2 Hf1 Fe3 19_5555 20_6555 103.9(14) 103.5(14) 104.8(14)
Sn2 Hf1 Fe4 19_5555 . 107.94(13) 107.55(13) 108.17(13)
Sn2 Hf1 Fe4 19_5555 19_5555 54.34(9) 54.09(9) 54.80(9)
Sn2 Hf1 Sn4 28_6565 . 103.86(12) 100.76(12) 105.84(12)
Sn2 Hf1 Sn4 28_6565 9_5555 75.65(9) 73.84(9) 78.54(9)
Sn2 Hf1 Sn4 28_6565 19_5555 75.16(9) 73.75(9) 77.43(9)
Sn2 Hf1 Sn4 28_6565 27_5555 50.49(7) 47.79(7) 52.21(7)
Sn2 Hf1 Fe1 28_6565 1_6555 104.55(4) 104.45(4) 104.71(4)
Sn2 Hf1 Fe1 28_6565 9_5555 133.01(6) 132.78(6) 133.13(6)
Sn2 Hf1 Fe3 28_6565 9_5555 154.4(11) 153.4(11) 154.8(11)
Sn2 Hf1 Fe3 28_6565 2_6555 133.2(14) 132.8(14) 133.9(14)
Sn2 Hf1 Fe3 28_6565 27_5555 103.9(14) 103.5(14) 104.8(14)
Sn2 Hf1 Fe3 28_6565 20_6555 92.3(11) 91.3(11) 92.7(11)
Sn2 Hf1 Fe4 28_6565 . 107.94(13) 107.55(13) 108.17(13)
Sn2 Hf1 Fe4 28_6565 19_5555 54.34(9) 54.09(9) 54.80(9)
Sn4 Hf1 Sn4 . 9_5555 112.32(9) 112.23(9) 112.41(9)
Sn4 Hf1 Sn4 . 19_5555 59.09(8) 58.87(8) 59.30(8)
Sn4 Hf1 Sn4 . 27_5555 149.46(17) 141.98(17) 157.12(18)
Sn4 Hf1 Fe1 . 1_6555 147.05(10) 144.22(11) 149.74(9)
Sn4 Hf1 Fe1 . 9_5555 56.46(6) 53.46(7) 59.42(7)
Sn4 Hf1 Fe3 . 9_5555 56.0(14) 52.8(14) 59.2(14)
Sn4 Hf1 Fe3 . 2_6555 97.4(19) 94.5(19) 100.2(19)
Sn4 Hf1 Fe3 . 27_5555 99.1(19) 97.7(19) 100.6(18)
Sn4 Hf1 Fe3 . 20_6555 147.6(18) 145.4(17) 149.5(18)
Sn4 Hf1 Fe4 . . 58.21(7) 55.97(7) 60.47(8)
Sn4 Hf1 Fe4 . 19_5555 116.27(9) 112.86(10) 119.73(9)
Sn4 Hf1 Sn4 9_5555 19_5555 149.56(17) 141.98(17) 157.12(18)
Sn4 Hf1 Sn4 9_5555 27_5555 59.09(8) 58.87(8) 59.30(8)
Sn4 Hf1 Fe1 9_5555 1_6555 56.42(6) 53.46(7) 59.42(7)
Sn4 Hf1 Fe1 9_5555 9_5555 147.02(10) 144.22(11) 149.74(9)
Sn4 Hf1 Fe3 9_5555 9_5555 97.3(19) 94.5(19) 100.2(19)
Sn4 Hf1 Fe3 9_5555 2_6555 56.0(14) 52.8(14) 59.2(14)
Sn4 Hf1 Fe3 9_5555 27_5555 147.6(18) 145.4(17) 149.5(18)
Sn4 Hf1 Fe3 9_5555 20_6555 99.1(19) 97.7(19) 100.6(18)
Sn4 Hf1 Fe4 9_5555 . 58.19(7) 55.97(7) 60.47(8)
Sn4 Hf1 Fe4 9_5555 19_5555 116.31(9) 112.86(10) 119.73(9)
Sn4 Hf1 Sn4 19_5555 27_5555 112.32(9) 112.23(9) 112.41(9)
Sn4 Hf1 Fe1 19_5555 1_6555 147.02(10) 144.22(11) 149.74(9)
Sn4 Hf1 Fe1 19_5555 9_5555 56.42(6) 53.46(7) 59.42(7)
Sn4 Hf1 Fe3 19_5555 9_5555 99.1(19) 97.7(19) 100.6(18)
Sn4 Hf1 Fe3 19_5555 2_6555 147.6(18) 145.4(17) 149.5(18)
Sn4 Hf1 Fe3 19_5555 27_5555 56.0(14) 52.8(14) 59.2(14)
Sn4 Hf1 Fe3 19_5555 20_6555 97.3(19) 94.5(19) 100.2(19)
Sn4 Hf1 Fe4 19_5555 . 116.31(9) 112.86(10) 119.73(9)
Sn4 Hf1 Fe4 19_5555 19_5555 58.19(7) 55.97(7) 60.47(8)
Sn4 Hf1 Fe1 27_5555 1_6555 56.46(6) 53.46(7) 59.42(7)
Sn4 Hf1 Fe1 27_5555 9_5555 147.05(10) 144.22(11) 149.74(9)
Sn4 Hf1 Fe3 27_5555 9_5555 147.6(18) 145.4(17) 149.5(18)
Sn4 Hf1 Fe3 27_5555 2_6555 99.1(19) 97.7(19) 100.6(18)
Sn4 Hf1 Fe3 27_5555 27_5555 97.4(19) 94.5(19) 100.2(19)
Sn4 Hf1 Fe3 27_5555 20_6555 56.0(14) 52.8(14) 59.2(14)
Sn4 Hf1 Fe4 27_5555 . 116.27(9) 112.86(10) 119.73(9)
Sn4 Hf1 Fe4 27_5555 19_5555 58.21(7) 55.97(7) 60.47(8)
Fe1 Hf1 Fe1 1_6555 9_5555 113.99(13) 113.99(13) 113.99(13)
Fe1 Hf1 Fe3 1_6555 9_5555 92.9(15) 92.3(15) 93.5(15)
Fe1 Hf1 Fe3 1_6555 2_6555 49.9(19) 49.5(19) 50.4(19)
Fe1 Hf1 Fe3 1_6555 27_5555 92.9(15) 92.3(15) 93.5(15)
Fe1 Hf1 Fe3 1_6555 20_6555 50.0(19) 49.5(19) 50.4(19)
Fe1 Hf1 Fe4 1_6555 . 95.00(8) 93.45(7) 96.58(8)
Fe1 Hf1 Fe4 1_6555 19_5555 95.02(8) 93.45(7) 96.58(8)
Fe1 Hf1 Fe3 9_5555 9_5555 50.0(19) 49.5(19) 50.4(19)
Fe1 Hf1 Fe3 9_5555 2_6555 92.9(15) 92.3(15) 93.5(15)
Fe1 Hf1 Fe3 9_5555 27_5555 49.9(19) 49.5(19) 50.4(19)
Fe1 Hf1 Fe3 9_5555 20_6555 92.9(15) 92.3(15) 93.5(15)
Fe1 Hf1 Fe4 9_5555 . 95.02(8) 93.45(7) 96.58(8)
Fe1 Hf1 Fe4 9_5555 19_5555 95.00(8) 93.45(7) 96.58(8)
Fe3 Hf1 Fe3 9_5555 2_6555 49(3) 49(3) 49(3)
Fe3 Hf1 Fe3 9_5555 27_5555 94(2) 94(2) 94(2)
Fe3 Hf1 Fe3 9_5555 20_6555 114.0(16) 112.5(16) 115.6(15)
Fe3 Hf1 Fe4 9_5555 . 50.8(15) 50.3(15) 51.2(16)
Fe3 Hf1 Fe4 9_5555 19_5555 143.8(18) 143.1(18) 144.6(17)
Fe3 Hf1 Fe3 2_6555 27_5555 114.0(16) 112.5(16) 115.6(15)
Fe3 Hf1 Fe3 2_6555 20_6555 94(2) 94(2) 94(2)
Fe3 Hf1 Fe4 2_6555 . 50.8(15) 50.3(15) 51.2(16)
Fe3 Hf1 Fe4 2_6555 19_5555 143.8(18) 143.1(18) 144.6(17)
Fe3 Hf1 Fe3 27_5555 20_6555 49(3) 49(3) 49(3)
Fe3 Hf1 Fe4 27_5555 . 143.8(18) 143.1(18) 144.6(17)
Fe3 Hf1 Fe4 27_5555 19_5555 50.8(15) 50.3(15) 51.2(16)
Fe3 Hf1 Fe4 20_6555 . 143.8(18) 143.1(18) 144.6(17)
Fe3 Hf1 Fe4 20_6555 19_5555 50.8(15) 50.3(15) 51.2(16)
Fe4 Hf1 Fe4 . 19_5555 161.54(19) 161.54(19) 161.54(19)
Hf2 Hf2 Sn1 4_7555 1_6555 180.0(5) 180.0(5) 180.0(5)
Hf2 Hf2 Sn3 4_7555 . 149.27(7) 148.65(7) 150.48(6)
Hf2 Hf2 Sn3 4_7555 2_7555 149.27(7) 148.65(7) 150.48(6)
Hf2 Hf2 Sn4 4_7555 9_5555 107.02(13) 105.28(14) 108.75(13)
Hf2 Hf2 Sn4 4_7555 11_5555 107.02(13) 105.28(14) 108.75(13)
Hf2 Hf2 Fe2 4_7555 1_6555 58.38(11) 56.36(10) 60.43(11)
Hf2 Hf2 Fe2 4_7555 9_5555 58.38(11) 56.36(10) 60.43(11)
Hf2 Hf2 Fe3 4_7555 1_6555 58.4(11) 57.1(11) 59.7(11)
Hf2 Hf2 Fe3 4_7555 2_6555 58.4(11) 57.1(11) 59.7(11)
Hf2 Hf2 Fe3 4_7555 3_6555 58.4(11) 57.1(11) 59.7(11)
Hf2 Hf2 Fe3 4_7555 4_6555 58.4(11) 57.1(11) 59.7(11)
Hf2 Hf2 Fe4 4_7555 . 101.09(15) 98.51(15) 103.69(15)
Hf2 Hf2 Fe4 4_7555 9_5555 101.09(15) 98.51(15) 103.69(15)
Hf2 Hf2 Fe4 4_7555 3_5555 101.09(15) 98.51(15) 103.69(15)
Hf2 Hf2 Fe4 4_7555 11_5555 101.09(15) 98.51(15) 103.69(15)
Sn1 Hf2 Sn3 1_6555 . 30.19(6) 29.52(6) 30.89(7)
Sn1 Hf2 Sn3 1_6555 2_7555 30.19(6) 29.52(6) 30.89(7)
Sn1 Hf2 Sn4 1_6555 9_5555 73.76(13) 71.71(13) 74.72(14)
Sn1 Hf2 Sn4 1_6555 11_5555 73.76(13) 71.71(13) 74.72(14)
Sn1 Hf2 Fe2 1_6555 1_6555 120.62(11) 119.57(11) 122.76(10)
Sn1 Hf2 Fe2 1_6555 9_5555 120.62(11) 119.57(11) 122.76(10)
Sn1 Hf2 Fe3 1_6555 1_6555 120.9(11) 120.3(11) 122.2(11)
Sn1 Hf2 Fe3 1_6555 2_6555 120.9(11) 120.3(11) 122.2(11)
Sn1 Hf2 Fe3 1_6555 3_6555 120.9(11) 120.3(11) 122.2(11)
Sn1 Hf2 Fe3 1_6555 4_6555 120.9(11) 120.3(11) 122.2(11)
Sn1 Hf2 Fe4 1_6555 . 77.64(15) 76.31(15) 80.40(15)
Sn1 Hf2 Fe4 1_6555 9_5555 77.64(15) 76.31(15) 80.40(15)
Sn1 Hf2 Fe4 1_6555 3_5555 77.64(15) 76.31(15) 80.40(15)
Sn1 Hf2 Fe4 1_6555 11_5555 77.64(15) 76.31(15) 80.40(15)
Sn3 Hf2 Sn3 . 2_7555 61.47(13) 59.04(12) 62.70(13)
Sn3 Hf2 Sn4 . 9_5555 74.82(12) 73.95(12) 76.54(12)
Sn3 Hf2 Sn4 . 11_5555 74.82(12) 73.95(12) 76.54(12)
Sn3 Hf2 Fe2 . 1_6555 153.29(17) 149.82(17) 154.99(17)
Sn3 Hf2 Fe2 . 9_5555 91.82(6) 90.78(6) 92.30(5)
Sn3 Hf2 Fe3 . 1_6555 132.6(15) 131.4(15) 133.2(15)
Sn3 Hf2 Fe3 . 2_6555 103.8(13) 103.5(12) 104.0(13)
Sn3 Hf2 Fe3 . 3_6555 132.6(15) 131.4(15) 133.2(15)
Sn3 Hf2 Fe3 . 4_6555 103.8(13) 103.5(12) 104.0(13)
Sn3 Hf2 Fe4 . . 53.91(11) 52.37(11) 54.64(11)
Sn3 Hf2 Fe4 . 9_5555 107.05(19) 103.03(19) 109.03(19)
Sn3 Hf2 Fe4 . 3_5555 53.91(11) 52.37(11) 54.64(11)
Sn3 Hf2 Fe4 . 11_5555 107.05(19) 103.03(19) 109.03(19)
Sn3 Hf2 Sn4 2_7555 9_5555 74.82(12) 73.95(12) 76.54(12)
Sn3 Hf2 Sn4 2_7555 11_5555 74.82(12) 73.95(12) 76.54(12)
Sn3 Hf2 Fe2 2_7555 1_6555 91.82(6) 90.78(6) 92.30(5)
Sn3 Hf2 Fe2 2_7555 9_5555 153.29(17) 149.82(17) 154.99(17)
Sn3 Hf2 Fe3 2_7555 1_6555 103.8(13) 103.5(12) 104.0(13)
Sn3 Hf2 Fe3 2_7555 2_6555 132.6(15) 131.4(15) 133.2(15)
Sn3 Hf2 Fe3 2_7555 3_6555 103.8(13) 103.5(12) 104.0(13)
Sn3 Hf2 Fe3 2_7555 4_6555 132.6(15) 131.4(15) 133.2(15)
Sn3 Hf2 Fe4 2_7555 . 107.05(19) 103.03(19) 109.03(19)
Sn3 Hf2 Fe4 2_7555 9_5555 53.91(11) 52.37(11) 54.64(11)
Sn3 Hf2 Fe4 2_7555 3_5555 107.05(19) 103.03(19) 109.03(19)
Sn3 Hf2 Fe4 2_7555 11_5555 53.91(11) 52.37(11) 54.64(11)
Sn4 Hf2 Sn4 9_5555 11_5555 146.0(3) 142.5(3) 149.4(3)
Sn4 Hf2 Fe2 9_5555 1_6555 98.84(5) 97.63(5) 100.09(5)
Sn4 Hf2 Fe2 9_5555 9_5555 98.84(5) 97.63(5) 100.09(5)
Sn4 Hf2 Fe3 9_5555 1_6555 56.7(15) 54.4(15) 59.1(15)
Sn4 Hf2 Fe3 9_5555 2_6555 56.7(15) 54.4(15) 59.1(15)
Sn4 Hf2 Fe3 9_5555 3_6555 148.8(19) 148.2(19) 149.5(19)
Sn4 Hf2 Fe3 9_5555 4_6555 148.8(19) 148.2(19) 149.5(19)
Sn4 Hf2 Fe4 9_5555 . 59.08(8) 57.80(8) 60.43(8)
Sn4 Hf2 Fe4 9_5555 9_5555 59.08(8) 57.80(8) 60.43(8)
Sn4 Hf2 Fe4 9_5555 3_5555 113.71(12) 112.93(12) 114.45(12)
Sn4 Hf2 Fe4 9_5555 11_5555 113.71(12) 112.93(12) 114.45(12)
Sn4 Hf2 Fe2 11_5555 1_6555 98.84(5) 97.63(5) 100.09(5)
Sn4 Hf2 Fe2 11_5555 9_5555 98.84(5) 97.63(5) 100.09(5)
Sn4 Hf2 Fe3 11_5555 1_6555 148.8(19) 148.2(19) 149.5(19)
Sn4 Hf2 Fe3 11_5555 2_6555 148.8(19) 148.2(19) 149.5(19)
Sn4 Hf2 Fe3 11_5555 3_6555 56.7(15) 54.4(15) 59.1(15)
Sn4 Hf2 Fe3 11_5555 4_6555 56.7(15) 54.4(15) 59.1(15)
Sn4 Hf2 Fe4 11_5555 . 113.71(12) 112.93(12) 114.45(12)
Sn4 Hf2 Fe4 11_5555 9_5555 113.71(12) 112.93(12) 114.45(12)
Sn4 Hf2 Fe4 11_5555 3_5555 59.08(8) 57.80(8) 60.43(8)
Sn4 Hf2 Fe4 11_5555 11_5555 59.08(8) 57.80(8) 60.43(8)
Fe2 Hf2 Fe2 1_6555 9_5555 116.8(2) 112.7(2) 120.9(2)
Fe2 Hf2 Fe3 1_6555 1_6555 50.1(19) 49.1(19) 51(2)
Fe2 Hf2 Fe3 1_6555 2_6555 95.3(16) 93.1(15) 97.5(16)
Fe2 Hf2 Fe3 1_6555 3_6555 50.1(19) 49.1(19) 51(2)
Fe2 Hf2 Fe3 1_6555 4_6555 95.3(16) 93.1(15) 97.5(16)
Fe2 Hf2 Fe4 1_6555 . 145.98(16) 143.70(17) 148.04(14)
Fe2 Hf2 Fe4 1_6555 9_5555 51.07(8) 50.06(8) 52.08(8)
Fe2 Hf2 Fe4 1_6555 3_5555 145.98(16) 143.70(17) 148.04(14)
Fe2 Hf2 Fe4 1_6555 11_5555 51.07(8) 50.06(8) 52.08(8)
Fe2 Hf2 Fe3 9_5555 1_6555 95.3(16) 93.1(15) 97.5(16)
Fe2 Hf2 Fe3 9_5555 2_6555 50.1(19) 49.1(19) 51(2)
Fe2 Hf2 Fe3 9_5555 3_6555 95.3(16) 93.1(15) 97.5(16)
Fe2 Hf2 Fe3 9_5555 4_6555 50.1(19) 49.1(19) 51(2)
Fe2 Hf2 Fe4 9_5555 . 51.07(8) 50.06(8) 52.08(8)
Fe2 Hf2 Fe4 9_5555 9_5555 145.98(16) 143.70(17) 148.04(14)
Fe2 Hf2 Fe4 9_5555 3_5555 51.07(8) 50.06(8) 52.08(8)
Fe2 Hf2 Fe4 9_5555 11_5555 145.98(16) 143.70(17) 148.04(14)
Fe3 Hf2 Fe3 1_6555 2_6555 51(3) 50(3) 52(3)
Fe3 Hf2 Fe3 1_6555 3_6555 95(2) 93(2) 96(2)
Fe3 Hf2 Fe3 1_6555 4_6555 116.8(15) 114.3(16) 119.3(15)
Fe3 Hf2 Fe4 1_6555 . 97(2) 96.2(19) 97(2)
Fe3 Hf2 Fe4 1_6555 9_5555 51.7(14) 50.8(15) 52.5(14)
Fe3 Hf2 Fe4 1_6555 3_5555 145.2(17) 142.3(17) 148.1(18)
Fe3 Hf2 Fe4 1_6555 11_5555 94.8(19) 92.9(19) 96.6(19)
Fe3 Hf2 Fe3 2_6555 3_6555 116.8(15) 114.3(16) 119.3(15)
Fe3 Hf2 Fe3 2_6555 4_6555 95(2) 93(2) 96(2)
Fe3 Hf2 Fe4 2_6555 . 51.7(14) 50.8(15) 52.5(14)
Fe3 Hf2 Fe4 2_6555 9_5555 97(2) 96.2(19) 97(2)
Fe3 Hf2 Fe4 2_6555 3_5555 94.8(19) 92.9(19) 96.6(19)
Fe3 Hf2 Fe4 2_6555 11_5555 145.2(17) 142.3(17) 148.1(18)
Fe3 Hf2 Fe3 3_6555 4_6555 51(3) 50(3) 52(3)
Fe3 Hf2 Fe4 3_6555 . 145.2(17) 142.3(17) 148.1(18)
Fe3 Hf2 Fe4 3_6555 9_5555 94.8(19) 92.9(19) 96.6(19)
Fe3 Hf2 Fe4 3_6555 3_5555 97(2) 96.2(19) 97(2)
Fe3 Hf2 Fe4 3_6555 11_5555 51.7(14) 50.8(15) 52.5(14)
Fe3 Hf2 Fe4 4_6555 . 94.8(19) 92.9(19) 96.6(19)
Fe3 Hf2 Fe4 4_6555 9_5555 145.2(17) 142.3(17) 148.1(18)
Fe3 Hf2 Fe4 4_6555 3_5555 51.7(14) 50.8(15) 52.5(14)
Fe3 Hf2 Fe4 4_6555 11_5555 97(2) 96.2(19) 97(2)
Fe4 Hf2 Fe4 . 9_5555 117.75(13) 114.49(14) 120.86(12)
Fe4 Hf2 Fe4 . 3_5555 57.24(10) 56.10(10) 58.34(11)
Fe4 Hf2 Fe4 . 11_5555 157.8(3) 152.6(3) 163.0(3)
Fe4 Hf2 Fe4 9_5555 3_5555 157.8(3) 152.6(3) 163.0(3)
Fe4 Hf2 Fe4 9_5555 11_5555 57.24(10) 56.10(10) 58.34(11)
Fe4 Hf2 Fe4 3_5555 11_5555 117.75(13) 114.49(14) 120.86(12)
Hf2 Sn1 Hf2 1_4555 4_6565 180.0(5) 180.0(5) 180.0(5)
Hf2 Sn1 Sn2 1_4555 9_4555 90 90 90
Hf2 Sn1 Sn2 1_4555 10_5555 90 90 90
Hf2 Sn1 Sn2 1_4555 11_4555 90 90 90
Hf2 Sn1 Sn2 1_4555 12_5565 90 90 90
Hf2 Sn1 Sn3 1_4555 1_4555 90 90 90
Hf2 Sn1 Sn3 1_4555 9_4555 90 90 90
Hf2 Sn1 Sn3 1_4555 2_6555 90 90 90
Hf2 Sn1 Sn3 1_4555 10_5555 90 90 90
Hf2 Sn1 Sn4 1_4555 9_4555 54.14(5) 52.74(5) 56.46(5)
Hf2 Sn1 Sn4 1_4555 11_4555 54.14(5) 52.74(5) 56.46(5)
Hf2 Sn1 Sn4 1_4555 12_5565 125.86(5) 123.48(5) 127.26(5)
Hf2 Sn1 Sn4 1_4555 15_5565 125.86(5) 123.48(5) 127.26(5)
Hf2 Sn1 Fe4 1_4555 1_4555 51.43(6) 51.09(6) 52.03(6)
Hf2 Sn1 Fe4 1_4555 9_4555 51.43(6) 51.09(6) 52.03(6)
Hf2 Sn1 Fe4 1_4555 3_4555 51.43(6) 51.09(6) 52.03(6)
Hf2 Sn1 Fe4 1_4555 11_4555 51.43(6) 51.09(6) 52.03(6)
Hf2 Sn1 Fe4 1_4555 4_6565 128.57(6) 127.96(6) 128.91(6)
Hf2 Sn1 Fe4 1_4555 12_5565 128.57(6) 127.96(6) 128.91(6)
Hf2 Sn1 Fe4 1_4555 7_6565 128.57(6) 127.96(6) 128.91(6)
Hf2 Sn1 Fe4 1_4555 15_5565 128.57(6) 127.96(6) 128.91(6)
Hf2 Sn1 Sn2 4_6565 9_4555 90 90 90
Hf2 Sn1 Sn2 4_6565 10_5555 90 90 90
Hf2 Sn1 Sn2 4_6565 11_4555 90 90 90
Hf2 Sn1 Sn2 4_6565 12_5565 90 90 90
Hf2 Sn1 Sn3 4_6565 1_4555 90 90 90
Hf2 Sn1 Sn3 4_6565 9_4555 90 90 90
Hf2 Sn1 Sn3 4_6565 2_6555 90 90 90
Hf2 Sn1 Sn3 4_6565 10_5555 90 90 90
Hf2 Sn1 Sn4 4_6565 9_4555 125.86(5) 123.54(5) 127.26(5)
Hf2 Sn1 Sn4 4_6565 11_4555 125.86(5) 123.54(5) 127.26(5)
Hf2 Sn1 Sn4 4_6565 12_5565 54.14(5) 52.74(5) 56.52(5)
Hf2 Sn1 Sn4 4_6565 15_5565 54.14(5) 52.74(5) 56.52(5)
Hf2 Sn1 Fe4 4_6565 1_4555 128.57(6) 127.97(6) 128.91(6)
Hf2 Sn1 Fe4 4_6565 9_4555 128.57(6) 127.97(6) 128.91(6)
Hf2 Sn1 Fe4 4_6565 3_4555 128.57(6) 127.97(6) 128.91(6)
Hf2 Sn1 Fe4 4_6565 11_4555 128.57(6) 127.97(6) 128.91(6)
Hf2 Sn1 Fe4 4_6565 4_6565 51.43(6) 51.09(6) 52.04(6)
Hf2 Sn1 Fe4 4_6565 12_5565 51.43(6) 51.09(6) 52.04(6)
Hf2 Sn1 Fe4 4_6565 7_6565 51.43(6) 51.09(6) 52.04(6)
Hf2 Sn1 Fe4 4_6565 15_5565 51.43(6) 51.09(6) 52.04(6)
Sn2 Sn1 Sn2 9_4555 10_5555 60.16(3) 60.16(3) 60.16(3)
Sn2 Sn1 Sn2 9_4555 11_4555 119.84(3) 119.84(3) 119.84(3)
Sn2 Sn1 Sn2 9_4555 12_5565 180.0(5) 180.0(5) 180.0(5)
Sn2 Sn1 Sn3 9_4555 1_4555 120.08(2) 120.08(2) 120.08(2)
Sn2 Sn1 Sn3 9_4555 9_4555 59.92(2) 59.92(2) 59.92(2)
Sn2 Sn1 Sn3 9_4555 2_6555 59.92(2) 59.92(2) 59.92(2)
Sn2 Sn1 Sn3 9_4555 10_5555 120.08(2) 120.08(2) 120.08(2)
Sn2 Sn1 Sn4 9_4555 9_4555 45.47(4) 43.84(4) 46.47(4)
Sn2 Sn1 Sn4 9_4555 11_4555 134.53(4) 133.53(4) 136.16(4)
Sn2 Sn1 Sn4 9_4555 12_5565 134.53(4) 133.53(4) 136.20(4)
Sn2 Sn1 Sn4 9_4555 15_5565 45.47(4) 43.80(4) 46.47(4)
Sn2 Sn1 Fe4 9_4555 1_4555 90.31(6) 90.00(6) 90.86(6)
Sn2 Sn1 Fe4 9_4555 9_4555 47.51(6) 47.45(6) 47.55(6)
Sn2 Sn1 Fe4 9_4555 3_4555 132.49(6) 132.45(6) 132.55(6)
Sn2 Sn1 Fe4 9_4555 11_4555 89.69(6) 89.14(6) 90.00(6)
Sn2 Sn1 Fe4 9_4555 4_6565 89.69(6) 89.13(6) 90.00(6)
Sn2 Sn1 Fe4 9_4555 12_5565 132.49(6) 132.45(6) 132.55(6)
Sn2 Sn1 Fe4 9_4555 7_6565 47.51(6) 47.45(6) 47.55(6)
Sn2 Sn1 Fe4 9_4555 15_5565 90.31(6) 90.00(6) 90.87(6)
Sn2 Sn1 Sn2 10_5555 11_4555 180.0(5) 180.0(5) 180.0(5)
Sn2 Sn1 Sn2 10_5555 12_5565 119.84(3) 119.84(3) 119.84(3)
Sn2 Sn1 Sn3 10_5555 1_4555 59.92(2) 59.92(2) 59.92(2)
Sn2 Sn1 Sn3 10_5555 9_4555 120.08(2) 120.08(2) 120.08(2)
Sn2 Sn1 Sn3 10_5555 2_6555 120.08(2) 120.08(2) 120.08(2)
Sn2 Sn1 Sn3 10_5555 10_5555 59.92(2) 59.92(2) 59.92(2)
Sn2 Sn1 Sn4 10_5555 9_4555 45.47(4) 43.84(4) 46.47(4)
Sn2 Sn1 Sn4 10_5555 11_4555 134.53(4) 133.53(4) 136.16(4)
Sn2 Sn1 Sn4 10_5555 12_5565 134.53(4) 133.53(4) 136.20(4)
Sn2 Sn1 Sn4 10_5555 15_5565 45.47(4) 43.80(4) 46.47(4)
Sn2 Sn1 Fe4 10_5555 1_4555 47.51(6) 47.45(6) 47.55(6)
Sn2 Sn1 Fe4 10_5555 9_4555 90.31(6) 90.00(6) 90.86(6)
Sn2 Sn1 Fe4 10_5555 3_4555 89.69(6) 89.14(6) 90.00(6)
Sn2 Sn1 Fe4 10_5555 11_4555 132.49(6) 132.45(6) 132.55(6)
Sn2 Sn1 Fe4 10_5555 4_6565 132.49(6) 132.45(6) 132.55(6)
Sn2 Sn1 Fe4 10_5555 12_5565 89.69(6) 89.13(6) 90.00(6)
Sn2 Sn1 Fe4 10_5555 7_6565 90.31(6) 90.00(6) 90.87(6)
Sn2 Sn1 Fe4 10_5555 15_5565 47.51(6) 47.45(6) 47.55(6)
Sn2 Sn1 Sn2 11_4555 12_5565 60.16(3) 60.16(3) 60.16(3)
Sn2 Sn1 Sn3 11_4555 1_4555 120.08(2) 120.08(2) 120.08(2)
Sn2 Sn1 Sn3 11_4555 9_4555 59.92(2) 59.92(2) 59.92(2)
Sn2 Sn1 Sn3 11_4555 2_6555 59.92(2) 59.92(2) 59.92(2)
Sn2 Sn1 Sn3 11_4555 10_5555 120.08(2) 120.08(2) 120.08(2)
Sn2 Sn1 Sn4 11_4555 9_4555 134.53(4) 133.53(4) 136.16(4)
Sn2 Sn1 Sn4 11_4555 11_4555 45.47(4) 43.84(4) 46.47(4)
Sn2 Sn1 Sn4 11_4555 12_5565 45.47(4) 43.80(4) 46.47(4)
Sn2 Sn1 Sn4 11_4555 15_5565 134.53(4) 133.53(4) 136.20(4)
Sn2 Sn1 Fe4 11_4555 1_4555 132.49(6) 132.45(6) 132.55(6)
Sn2 Sn1 Fe4 11_4555 9_4555 89.69(6) 89.14(6) 90.00(6)
Sn2 Sn1 Fe4 11_4555 3_4555 90.31(6) 90.00(6) 90.86(6)
Sn2 Sn1 Fe4 11_4555 11_4555 47.51(6) 47.45(6) 47.55(6)
Sn2 Sn1 Fe4 11_4555 4_6565 47.51(6) 47.45(6) 47.55(6)
Sn2 Sn1 Fe4 11_4555 12_5565 90.31(6) 90.00(6) 90.87(6)
Sn2 Sn1 Fe4 11_4555 7_6565 89.69(6) 89.13(6) 90.00(6)
Sn2 Sn1 Fe4 11_4555 15_5565 132.49(6) 132.45(6) 132.55(6)
Sn2 Sn1 Sn3 12_5565 1_4555 59.92(2) 59.92(2) 59.92(2)
Sn2 Sn1 Sn3 12_5565 9_4555 120.08(2) 120.08(2) 120.08(2)
Sn2 Sn1 Sn3 12_5565 2_6555 120.08(2) 120.08(2) 120.08(2)
Sn2 Sn1 Sn3 12_5565 10_5555 59.92(2) 59.92(2) 59.92(2)
Sn2 Sn1 Sn4 12_5565 9_4555 134.53(4) 133.53(4) 136.16(4)
Sn2 Sn1 Sn4 12_5565 11_4555 45.47(4) 43.84(4) 46.47(4)
Sn2 Sn1 Sn4 12_5565 12_5565 45.47(4) 43.80(4) 46.47(4)
Sn2 Sn1 Sn4 12_5565 15_5565 134.53(4) 133.53(4) 136.20(4)
Sn2 Sn1 Fe4 12_5565 1_4555 89.69(6) 89.14(6) 90.00(6)
Sn2 Sn1 Fe4 12_5565 9_4555 132.49(6) 132.45(6) 132.55(6)
Sn2 Sn1 Fe4 12_5565 3_4555 47.51(6) 47.45(6) 47.55(6)
Sn2 Sn1 Fe4 12_5565 11_4555 90.31(6) 90.00(6) 90.86(6)
Sn2 Sn1 Fe4 12_5565 4_6565 90.31(6) 90.00(6) 90.87(6)
Sn2 Sn1 Fe4 12_5565 12_5565 47.51(6) 47.45(6) 47.55(6)
Sn2 Sn1 Fe4 12_5565 7_6565 132.49(6) 132.45(6) 132.55(6)
Sn2 Sn1 Fe4 12_5565 15_5565 89.69(6) 89.13(6) 90.00(6)
Sn3 Sn1 Sn3 1_4555 9_4555 180.0(5) 180.0(5) 180.0(5)
Sn3 Sn1 Sn3 1_4555 2_6555 180.0(5) 180.0(5) 180.0(5)
Sn3 Sn1 Sn3 1_4555 10_5555 0.0(5) 0.0(5) 0.0(5)
Sn3 Sn1 Sn4 1_4555 9_4555 90 90 90
Sn3 Sn1 Sn4 1_4555 11_4555 90 90 90
Sn3 Sn1 Sn4 1_4555 12_5565 90 90 90
Sn3 Sn1 Sn4 1_4555 15_5565 90 90 90
Sn3 Sn1 Sn3 9_4555 2_6555 0.0(5) 0.0(5) 0.0(5)
Sn3 Sn1 Sn3 9_4555 10_5555 180.0(5) 180.0(5) 180.0(5)
Sn3 Sn1 Sn4 9_4555 9_4555 90 90 90
Sn3 Sn1 Sn4 9_4555 11_4555 90 90 90
Sn3 Sn1 Sn4 9_4555 12_5565 90 90 90
Sn3 Sn1 Sn4 9_4555 15_5565 90 90 90
Sn3 Sn1 Fe4 9_4555 1_4555 132.79(5) 132.33(5) 133.59(5)
Sn3 Sn1 Fe4 9_4555 9_4555 47.21(5) 46.41(5) 47.67(5)
Sn3 Sn1 Fe4 9_4555 3_4555 132.79(5) 132.33(5) 133.59(5)
Sn3 Sn1 Fe4 9_4555 11_4555 47.21(5) 46.41(5) 47.67(5)
Sn3 Sn1 Fe4 9_4555 4_6565 47.22(5) 46.39(5) 47.67(5)
Sn3 Sn1 Fe4 9_4555 12_5565 132.78(5) 132.33(5) 133.61(5)
Sn3 Sn1 Fe4 9_4555 7_6565 47.22(5) 46.39(5) 47.67(5)
Sn3 Sn1 Fe4 9_4555 15_5565 132.78(5) 132.33(5) 133.61(5)
Sn3 Sn1 Sn3 2_6555 10_5555 180.0(5) 180.0(5) 180.0(5)
Sn3 Sn1 Sn4 2_6555 9_4555 90 90 90
Sn3 Sn1 Sn4 2_6555 11_4555 90 90 90
Sn3 Sn1 Sn4 2_6555 12_5565 90 90 90
Sn3 Sn1 Sn4 2_6555 15_5565 90 90 90
Sn3 Sn1 Sn4 10_5555 9_4555 90 90 90
Sn3 Sn1 Sn4 10_5555 11_4555 90 90 90
Sn3 Sn1 Sn4 10_5555 12_5565 90 90 90
Sn3 Sn1 Sn4 10_5555 15_5565 90 90 90
Sn3 Sn1 Fe4 10_5555 1_4555 47.21(5) 46.41(5) 47.67(5)
Sn3 Sn1 Fe4 10_5555 9_4555 132.79(5) 132.33(5) 133.59(5)
Sn3 Sn1 Fe4 10_5555 3_4555 47.21(5) 46.41(5) 47.67(5)
Sn3 Sn1 Fe4 10_5555 11_4555 132.79(5) 132.33(5) 133.59(5)
Sn3 Sn1 Fe4 10_5555 4_6565 132.78(5) 132.33(5) 133.61(5)
Sn3 Sn1 Fe4 10_5555 12_5565 47.22(5) 46.39(5) 47.67(5)
Sn3 Sn1 Fe4 10_5555 7_6565 132.78(5) 132.33(5) 133.61(5)
Sn3 Sn1 Fe4 10_5555 15_5565 47.22(5) 46.39(5) 47.67(5)
Sn4 Sn1 Sn4 9_4555 11_4555 108.28(8) 105.48(8) 112.92(7)
Sn4 Sn1 Sn4 9_4555 12_5565 180.0(3) 179.91(7) 180.0(5)
Sn4 Sn1 Sn4 9_4555 15_5565 71.72(8) 67.04(8) 74.52(8)
Sn4 Sn1 Fe4 9_4555 1_4555 47.24(6) 46.32(6) 48.82(6)
Sn4 Sn1 Fe4 9_4555 9_4555 47.24(6) 46.32(6) 48.82(6)
Sn4 Sn1 Fe4 9_4555 3_4555 87.05(8) 86.00(8) 88.77(7)
Sn4 Sn1 Fe4 9_4555 11_4555 87.05(8) 86.00(8) 88.77(7)
Sn4 Sn1 Fe4 9_4555 4_6565 132.76(6) 131.17(6) 133.68(6)
Sn4 Sn1 Fe4 9_4555 12_5565 132.76(6) 131.17(6) 133.68(6)
Sn4 Sn1 Fe4 9_4555 7_6565 92.95(8) 91.24(7) 94.00(8)
Sn4 Sn1 Fe4 9_4555 15_5565 92.95(8) 91.24(7) 94.00(8)
Sn4 Sn1 Sn4 11_4555 12_5565 71.72(8) 67.04(8) 74.52(8)
Sn4 Sn1 Sn4 11_4555 15_5565 180.0(3) 179.91(7) 180.0(5)
Sn4 Sn1 Fe4 11_4555 1_4555 87.05(8) 86.00(8) 88.77(7)
Sn4 Sn1 Fe4 11_4555 9_4555 87.05(8) 86.00(8) 88.77(7)
Sn4 Sn1 Fe4 11_4555 3_4555 47.24(6) 46.32(6) 48.82(6)
Sn4 Sn1 Fe4 11_4555 11_4555 47.24(6) 46.32(6) 48.82(6)
Sn4 Sn1 Fe4 11_4555 4_6565 92.95(8) 91.24(7) 94.00(8)
Sn4 Sn1 Fe4 11_4555 12_5565 92.95(8) 91.24(7) 94.00(8)
Sn4 Sn1 Fe4 11_4555 7_6565 132.76(6) 131.17(6) 133.68(6)
Sn4 Sn1 Fe4 11_4555 15_5565 132.76(6) 131.17(6) 133.68(6)
Sn4 Sn1 Sn4 12_5565 15_5565 108.28(8) 105.48(8) 113.05(7)
Sn4 Sn1 Fe4 12_5565 1_4555 132.76(6) 131.21(6) 133.68(6)
Sn4 Sn1 Fe4 12_5565 9_4555 132.76(6) 131.21(6) 133.68(6)
Sn4 Sn1 Fe4 12_5565 3_4555 92.95(8) 91.19(7) 94.00(8)
Sn4 Sn1 Fe4 12_5565 11_4555 92.95(8) 91.19(7) 94.00(8)
Sn4 Sn1 Fe4 12_5565 4_6565 47.24(6) 46.32(6) 48.86(6)
Sn4 Sn1 Fe4 12_5565 12_5565 47.24(6) 46.32(6) 48.86(6)
Sn4 Sn1 Fe4 12_5565 7_6565 87.05(8) 86.00(8) 88.81(7)
Sn4 Sn1 Fe4 12_5565 15_5565 87.05(8) 86.00(8) 88.81(7)
Sn4 Sn1 Fe4 15_5565 1_4555 92.95(8) 91.19(7) 94.00(8)
Sn4 Sn1 Fe4 15_5565 9_4555 92.95(8) 91.19(7) 94.00(8)
Sn4 Sn1 Fe4 15_5565 3_4555 132.76(6) 131.21(6) 133.68(6)
Sn4 Sn1 Fe4 15_5565 11_4555 132.76(6) 131.21(6) 133.68(6)
Sn4 Sn1 Fe4 15_5565 4_6565 87.05(8) 86.00(8) 88.81(7)
Sn4 Sn1 Fe4 15_5565 12_5565 87.05(8) 86.00(8) 88.81(7)
Sn4 Sn1 Fe4 15_5565 7_6565 47.24(6) 46.32(6) 48.86(6)
Sn4 Sn1 Fe4 15_5565 15_5565 47.24(6) 46.32(6) 48.86(6)
Fe4 Sn1 Fe4 1_4555 9_4555 85.57(7) 84.66(7) 87.19(7)
Fe4 Sn1 Fe4 1_4555 3_4555 45.55(9) 44.92(8) 45.91(9)
Fe4 Sn1 Fe4 1_4555 11_4555 102.86(8) 102.19(8) 104.06(8)
Fe4 Sn1 Fe4 1_4555 4_6565 179.87(17) 179.80(7) 180.0(5)
Fe4 Sn1 Fe4 1_4555 12_5565 94.43(7) 92.97(7) 95.33(7)
Fe4 Sn1 Fe4 1_4555 7_6565 134.45(9) 134.10(9) 135.02(8)
Fe4 Sn1 Fe4 1_4555 15_5565 77.14(8) 76.06(8) 77.80(8)
Fe4 Sn1 Fe4 9_4555 3_4555 102.86(8) 102.19(8) 104.06(8)
Fe4 Sn1 Fe4 9_4555 11_4555 45.55(9) 44.92(8) 45.91(9)
Fe4 Sn1 Fe4 9_4555 4_6565 94.43(7) 92.97(7) 95.33(7)
Fe4 Sn1 Fe4 9_4555 12_5565 179.87(17) 179.80(7) 180.0(5)
Fe4 Sn1 Fe4 9_4555 7_6565 77.14(8) 76.06(8) 77.80(8)
Fe4 Sn1 Fe4 9_4555 15_5565 134.45(9) 134.10(9) 135.02(8)
Fe4 Sn1 Fe4 3_4555 11_4555 85.57(7) 84.66(7) 87.19(7)
Fe4 Sn1 Fe4 3_4555 4_6565 134.45(9) 134.10(9) 135.02(8)
Fe4 Sn1 Fe4 3_4555 12_5565 77.14(8) 76.06(8) 77.80(8)
Fe4 Sn1 Fe4 3_4555 7_6565 179.87(17) 179.80(7) 180.0(5)
Fe4 Sn1 Fe4 3_4555 15_5565 94.43(7) 92.97(7) 95.33(7)
Fe4 Sn1 Fe4 11_4555 4_6565 77.14(8) 76.06(8) 77.80(8)
Fe4 Sn1 Fe4 11_4555 12_5565 134.45(9) 134.10(9) 135.02(8)
Fe4 Sn1 Fe4 11_4555 7_6565 94.43(7) 92.97(7) 95.33(7)
Fe4 Sn1 Fe4 11_4555 15_5565 179.87(17) 179.80(7) 180.0(5)
Fe4 Sn1 Fe4 4_6565 12_5565 85.57(7) 84.66(7) 87.22(7)
Fe4 Sn1 Fe4 4_6565 7_6565 45.55(9) 44.91(8) 45.91(9)
Fe4 Sn1 Fe4 4_6565 15_5565 102.86(8) 102.19(8) 104.08(8)
Fe4 Sn1 Fe4 12_5565 7_6565 102.86(8) 102.19(8) 104.08(8)
Fe4 Sn1 Fe4 12_5565 15_5565 45.55(9) 44.91(8) 45.91(9)
Fe4 Sn1 Fe4 7_6565 15_5565 85.57(7) 84.66(7) 87.22(7)
Hf1 Sn2 Hf1 . 28_6565 117.90(7) 117.90(7) 117.90(7)
Hf1 Sn2 Sn1 . 9_5555 121.05(4) 121.05(4) 121.05(4)
Hf1 Sn2 Sn2 . 2_6555 104.84(3) 104.84(3) 104.84(3)
Hf1 Sn2 Sn2 . 10_6555 75.16(4) 75.16(4) 75.16(4)
Hf1 Sn2 Sn2 . 19_5555 63.40(4) 63.40(4) 63.40(4)
Hf1 Sn2 Sn2 . 28_6565 58.95(4) 58.95(4) 58.95(4)
Hf1 Sn2 Sn3 . . 105.07(4) 105.07(4) 105.07(4)
Hf1 Sn2 Sn3 . 10_6555 116.85(4) 116.85(4) 116.85(4)
Hf1 Sn2 Sn4 . . 61.11(6) 60.16(6) 62.73(6)
Hf1 Sn2 Sn4 . 7_6565 146.66(8) 144.52(8) 147.89(7)
Hf1 Sn2 Fe4 . . 59.02(9) 58.82(9) 59.14(9)
Hf1 Sn2 Fe4 . 15_6565 148.62(7) 147.15(7) 149.46(7)
Hf1 Sn2 Sn1 28_6565 9_5555 121.05(4) 121.05(4) 121.05(4)
Hf1 Sn2 Sn2 28_6565 2_6555 104.84(3) 104.84(3) 104.84(3)
Hf1 Sn2 Sn2 28_6565 10_6555 75.16(4) 75.16(4) 75.16(4)
Hf1 Sn2 Sn2 28_6565 19_5555 63.40(4) 63.40(4) 63.40(4)
Hf1 Sn2 Sn2 28_6565 28_6565 58.95(4) 58.95(4) 58.95(4)
Hf1 Sn2 Sn3 28_6565 . 105.07(4) 105.07(4) 105.07(4)
Hf1 Sn2 Sn3 28_6565 10_6555 116.85(4) 116.85(4) 116.85(4)
Hf1 Sn2 Sn4 28_6565 . 146.66(8) 144.57(8) 147.89(7)
Hf1 Sn2 Sn4 28_6565 7_6565 61.11(6) 60.16(6) 62.69(6)
Hf1 Sn2 Fe4 28_6565 . 148.62(7) 147.18(7) 149.46(7)
Hf1 Sn2 Fe4 28_6565 15_6565 59.02(9) 58.82(9) 59.14(9)
Sn1 Sn2 Sn2 9_5555 2_6555 59.92(3) 59.92(3) 59.92(3)
Sn1 Sn2 Sn2 9_5555 10_6555 120.08(7) 120.08(7) 120.08(7)
Sn1 Sn2 Sn2 9_5555 19_5555 149.92(6) 149.92(6) 149.92(6)
Sn1 Sn2 Sn2 9_5555 28_6565 179.68(5) 179.68(5) 179.68(5)
Sn1 Sn2 Sn3 9_5555 . 60.04(4) 60.04(4) 60.04(4)
Sn1 Sn2 Sn3 9_5555 10_6555 29.19(4) 29.19(4) 29.19(4)
Sn1 Sn2 Sn4 9_5555 . 69.88(7) 69.57(7) 70.03(7)
Sn1 Sn2 Sn4 9_5555 7_6565 69.88(7) 69.58(7) 70.03(7)
Sn1 Sn2 Fe4 9_5555 . 70.93(7) 70.43(7) 71.82(7)
Sn1 Sn2 Fe4 9_5555 15_6565 70.93(7) 70.43(7) 71.84(7)
Sn2 Sn2 Sn2 2_6555 10_6555 180.0(5) 180.0(5) 180.0(5)
Sn2 Sn2 Sn2 2_6555 19_5555 90.00(5) 90.00(5) 90.00(5)
Sn2 Sn2 Sn2 2_6555 28_6565 119.76(5) 119.76(5) 119.76(5)
Sn2 Sn2 Sn3 2_6555 . 119.96(5) 119.96(5) 119.96(5)
Sn2 Sn2 Sn3 2_6555 10_6555 89.11(6) 89.11(6) 89.11(6)
Sn2 Sn2 Sn4 2_6555 . 50.37(5) 48.05(5) 51.78(5)
Sn2 Sn2 Sn4 2_6555 7_6565 50.37(5) 48.02(5) 51.78(5)
Sn2 Sn2 Fe4 2_6555 . 105.93(6) 105.07(6) 107.40(6)
Sn2 Sn2 Fe4 2_6555 15_6565 105.93(6) 105.07(6) 107.43(6)
Sn2 Sn2 Sn2 10_6555 19_5555 90.00(7) 90.00(7) 90.00(7)
Sn2 Sn2 Sn2 10_6555 28_6565 60.24(6) 60.24(6) 60.24(6)
Sn2 Sn2 Sn3 10_6555 . 60.04(7) 60.04(7) 60.04(7)
Sn2 Sn2 Sn3 10_6555 10_6555 90.89(8) 90.89(8) 90.89(8)
Sn2 Sn2 Sn4 10_6555 . 131.02(5) 130.10(5) 131.95(5)
Sn2 Sn2 Sn4 10_6555 7_6565 131.02(5) 130.07(5) 131.98(5)
Sn2 Sn2 Fe4 10_6555 . 73.26(7) 72.60(7) 73.91(7)
Sn2 Sn2 Fe4 10_6555 15_6565 73.26(7) 72.57(7) 73.94(7)
Sn2 Sn2 Sn2 19_5555 28_6565 29.76(4) 29.76(4) 29.76(4)
Sn2 Sn2 Sn3 19_5555 . 150.04(6) 150.04(6) 150.04(6)
Sn2 Sn2 Sn3 19_5555 10_6555 179.11(7) 179.11(7) 179.11(7)
Sn2 Sn2 Sn4 19_5555 . 91.19(8) 90.83(8) 91.55(8)
Sn2 Sn2 Sn4 19_5555 7_6565 91.19(8) 90.81(8) 91.57(8)
Sn2 Sn2 Fe4 19_5555 . 122.22(8) 122.10(8) 122.34(8)
Sn2 Sn2 Fe4 19_5555 15_6565 122.22(8) 122.09(8) 122.35(8)
Sn2 Sn2 Sn3 28_6565 . 120.28(6) 120.28(6) 120.28(6)
Sn2 Sn2 Sn3 28_6565 10_6555 151.12(7) 151.12(7) 151.12(7)
Sn2 Sn2 Sn4 28_6565 . 109.96(7) 109.79(7) 110.27(7)
Sn2 Sn2 Sn4 28_6565 7_6565 109.96(7) 109.79(7) 110.27(7)
Sn2 Sn2 Fe4 28_6565 . 109.18(8) 108.23(8) 109.73(8)
Sn2 Sn2 Fe4 28_6565 15_6565 109.18(8) 108.21(8) 109.73(8)
Sn3 Sn2 Sn3 . 10_6555 30.85(5) 30.85(5) 30.85(5)
Sn3 Sn2 Sn4 . . 107.08(7) 106.11(7) 108.73(8)
Sn3 Sn2 Sn4 . 7_6565 107.08(7) 106.11(7) 108.77(8)
Sn3 Sn2 Fe4 . . 53.07(8) 52.44(8) 53.44(8)
Sn3 Sn2 Fe4 . 15_6565 53.06(8) 52.42(8) 53.44(8)
Sn3 Sn2 Sn4 10_6555 . 88.22(8) 87.88(8) 88.58(8)
Sn3 Sn2 Sn4 10_6555 7_6565 88.22(8) 87.86(8) 88.60(8)
Sn3 Sn2 Fe4 10_6555 . 58.08(8) 57.95(8) 58.22(8)
Sn3 Sn2 Fe4 10_6555 15_6565 58.08(8) 57.94(8) 58.23(8)
Sn4 Sn2 Sn4 . 7_6565 100.64(8) 96.04(9) 103.40(8)
Sn4 Sn2 Fe4 . . 62.94(8) 60.79(8) 66.57(8)
Sn4 Sn2 Fe4 . 15_6565 140.76(11) 140.43(11) 141.31(11)
Sn4 Sn2 Fe4 7_6565 . 140.76(11) 140.43(11) 141.30(11)
Sn4 Sn2 Fe4 7_6565 15_6565 62.94(8) 60.78(8) 66.66(8)
Fe4 Sn2 Fe4 . 15_6565 106.01(12) 104.97(12) 106.65(12)
Hf2 Sn3 Hf2 . 4_7565 118.54(10) 117.54(11) 120.11(10)
Hf2 Sn3 Sn1 . 1_6555 59.81(6) 59.11(7) 60.48(6)
Hf2 Sn3 Sn1 . 9_5555 120.79(7) 119.62(6) 121.35(7)
Hf2 Sn3 Sn2 . . 104.79(3) 104.25(3) 105.06(3)
Hf2 Sn3 Sn2 . 10_6555 90.45(2) 90.44(2) 90.46(2)
Hf2 Sn3 Sn2 . 3_5555 104.79(3) 104.25(3) 105.06(3)
Hf2 Sn3 Sn2 . 12_6565 90.45(2) 90.44(2) 90.46(2)
Hf2 Sn3 Sn3 . 2_7555 59.27(7) 58.65(7) 60.48(6)
Hf2 Sn3 Sn3 . 10_6555 120.25(7) 119.52(6) 121.00(7)
Hf2 Sn3 Fe4 . . 58.23(8) 56.02(8) 59.41(8)
Hf2 Sn3 Fe4 . 3_5555 58.23(8) 56.02(8) 59.41(8)
Hf2 Sn3 Fe4 . 12_6565 148.86(8) 148.22(8) 149.18(8)
Hf2 Sn3 Fe4 . 15_6565 148.86(8) 148.22(8) 149.18(8)
Hf2 Sn3 Sn1 4_7565 1_6555 59.81(6) 59.09(7) 60.49(6)
Hf2 Sn3 Sn1 4_7565 9_5555 120.78(7) 119.60(6) 121.35(7)
Hf2 Sn3 Sn2 4_7565 . 104.78(3) 104.24(3) 105.06(3)
Hf2 Sn3 Sn2 4_7565 10_6555 90.45(2) 90.44(2) 90.46(2)
Hf2 Sn3 Sn2 4_7565 3_5555 104.78(3) 104.24(3) 105.06(3)
Hf2 Sn3 Sn2 4_7565 12_6565 90.45(2) 90.44(2) 90.46(2)
Hf2 Sn3 Sn3 4_7565 2_7555 59.27(7) 58.65(7) 60.49(6)
Hf2 Sn3 Sn3 4_7565 10_6555 120.25(7) 119.51(6) 121.02(7)
Hf2 Sn3 Fe4 4_7565 . 148.86(8) 148.23(8) 149.18(8)
Hf2 Sn3 Fe4 4_7565 3_5555 148.86(8) 148.23(8) 149.18(8)
Hf2 Sn3 Fe4 4_7565 12_6565 58.22(8) 55.98(8) 59.41(8)
Hf2 Sn3 Fe4 4_7565 15_6565 58.22(8) 55.98(8) 59.41(8)
Sn1 Sn3 Sn1 1_6555 9_5555 180.0(5) 180.0(5) 180.0(5)
Sn1 Sn3 Sn2 1_6555 . 119.96(4) 119.96(4) 119.96(4)
Sn1 Sn3 Sn2 1_6555 10_6555 90.89(5) 90.89(5) 90.89(5)
Sn1 Sn3 Sn2 1_6555 3_5555 119.96(4) 119.96(4) 119.96(4)
Sn1 Sn3 Sn2 1_6555 12_6565 90.89(5) 90.89(5) 90.89(5)
Sn1 Sn3 Sn3 1_6555 2_7555 0.0(5) 0.0(5) 0.0(5)
Sn1 Sn3 Sn3 1_6555 10_6555 180.0(5) 180.0(5) 180.0(5)
Sn1 Sn3 Fe4 1_6555 . 107.88(7) 107.33(7) 108.45(7)
Sn1 Sn3 Fe4 1_6555 3_5555 107.88(7) 107.33(7) 108.45(7)
Sn1 Sn3 Fe4 1_6555 12_6565 107.88(7) 107.29(7) 108.48(7)
Sn1 Sn3 Fe4 1_6555 15_6565 107.88(7) 107.29(7) 108.48(7)
Sn1 Sn3 Sn2 9_5555 . 60.04(4) 60.04(4) 60.04(4)
Sn1 Sn3 Sn2 9_5555 10_6555 89.11(5) 89.11(5) 89.11(5)
Sn1 Sn3 Sn2 9_5555 3_5555 60.04(4) 60.04(4) 60.04(4)
Sn1 Sn3 Sn2 9_5555 12_6565 89.11(5) 89.11(5) 89.11(5)
Sn1 Sn3 Sn3 9_5555 2_7555 180.0(5) 180.0(5) 180.0(5)
Sn1 Sn3 Sn3 9_5555 10_6555 0.0(5) 0.0(5) 0.0(5)
Sn1 Sn3 Fe4 9_5555 . 71.11(7) 70.36(7) 72.48(7)
Sn1 Sn3 Fe4 9_5555 3_5555 71.11(7) 70.36(7) 72.48(7)
Sn1 Sn3 Fe4 9_5555 12_6565 71.11(7) 70.36(7) 72.51(7)
Sn1 Sn3 Fe4 9_5555 15_6565 71.11(7) 70.36(7) 72.51(7)
Sn2 Sn3 Sn2 . 10_6555 29.08(4) 29.08(4) 29.08(4)
Sn2 Sn3 Sn2 . 3_5555 120.08(7) 120.08(7) 120.08(7)
Sn2 Sn3 Sn2 . 12_6565 149.15(8) 149.15(8) 149.15(8)
Sn2 Sn3 Sn3 . 2_7555 119.96(4) 119.96(4) 119.96(4)
Sn2 Sn3 Sn3 . 10_6555 60.04(4) 60.04(4) 60.04(4)
Sn2 Sn3 Fe4 . . 53.59(8) 53.25(8) 54.20(8)
Sn2 Sn3 Fe4 . 3_5555 105.76(8) 105.22(8) 106.71(8)
Sn2 Sn3 Fe4 . 12_6565 105.77(8) 105.22(8) 106.73(8)
Sn2 Sn3 Fe4 . 15_6565 53.59(8) 53.25(8) 54.21(8)
Sn2 Sn3 Sn2 10_6555 3_5555 149.15(8) 149.15(8) 149.15(8)
Sn2 Sn3 Sn2 10_6555 12_6565 178.23(9) 178.23(9) 178.23(9)
Sn2 Sn3 Sn3 10_6555 2_7555 90.89(5) 90.89(5) 90.89(5)
Sn2 Sn3 Sn3 10_6555 10_6555 89.11(5) 89.11(5) 89.11(5)
Sn2 Sn3 Fe4 10_6555 . 59.57(8) 59.46(8) 59.69(8)
Sn2 Sn3 Fe4 10_6555 3_5555 119.79(8) 119.66(8) 119.93(8)
Sn2 Sn3 Fe4 10_6555 12_6565 119.79(8) 119.65(8) 119.93(8)
Sn2 Sn3 Fe4 10_6555 15_6565 59.57(8) 59.46(8) 59.69(8)
Sn2 Sn3 Sn2 3_5555 12_6565 29.08(4) 29.08(4) 29.08(4)
Sn2 Sn3 Sn3 3_5555 2_7555 119.96(4) 119.96(4) 119.96(4)
Sn2 Sn3 Sn3 3_5555 10_6555 60.04(4) 60.04(4) 60.04(4)
Sn2 Sn3 Fe4 3_5555 . 105.76(8) 105.22(8) 106.71(8)
Sn2 Sn3 Fe4 3_5555 3_5555 53.59(8) 53.25(8) 54.20(8)
Sn2 Sn3 Fe4 3_5555 12_6565 53.59(8) 53.25(8) 54.21(8)
Sn2 Sn3 Fe4 3_5555 15_6565 105.77(8) 105.22(8) 106.73(8)
Sn2 Sn3 Sn3 12_6565 2_7555 90.89(5) 90.89(5) 90.89(5)
Sn2 Sn3 Sn3 12_6565 10_6555 89.11(5) 89.11(5) 89.11(5)
Sn2 Sn3 Fe4 12_6565 . 119.79(8) 119.66(8) 119.93(8)
Sn2 Sn3 Fe4 12_6565 3_5555 59.57(8) 59.46(8) 59.69(8)
Sn2 Sn3 Fe4 12_6565 12_6565 59.57(8) 59.46(8) 59.69(8)
Sn2 Sn3 Fe4 12_6565 15_6565 119.79(8) 119.65(8) 119.93(8)
Sn3 Sn3 Sn3 2_7555 10_6555 180.0(5) 180.0(5) 180.0(5)
Sn3 Sn3 Fe4 2_7555 . 108.80(7) 107.33(7) 109.64(7)
Sn3 Sn3 Fe4 2_7555 3_5555 108.80(7) 107.33(7) 109.64(7)
Sn3 Sn3 Fe4 2_7555 12_6565 108.80(7) 107.29(7) 109.64(7)
Sn3 Sn3 Fe4 2_7555 15_6565 108.80(7) 107.29(7) 109.64(7)
Sn3 Sn3 Fe4 10_6555 . 72.01(7) 71.35(7) 72.67(7)
Sn3 Sn3 Fe4 10_6555 3_5555 72.01(7) 71.35(7) 72.67(7)
Sn3 Sn3 Fe4 10_6555 12_6565 72.01(7) 71.32(7) 72.71(7)
Sn3 Sn3 Fe4 10_6555 15_6565 72.01(7) 71.32(7) 72.71(7)
Fe4 Sn3 Fe4 . 3_5555 59.91(11) 59.58(11) 60.48(12)
Fe4 Sn3 Fe4 . 12_6565 142.40(11) 140.73(11) 145.09(11)
Fe4 Sn3 Fe4 . 15_6565 107.06(12) 106.29(11) 108.27(12)
Fe4 Sn3 Fe4 3_5555 12_6565 107.06(12) 106.29(11) 108.27(12)
Fe4 Sn3 Fe4 3_5555 15_6565 142.40(11) 140.73(11) 145.09(11)
Fe4 Sn3 Fe4 12_6565 15_6565 59.91(11) 59.58(11) 60.49(12)
Hf1 Sn4 Hf1 . 9_4555 112.04(11) 110.18(12) 113.58(11)
Hf1 Sn4 Hf2 . 9_4555 113.06(9) 110.05(10) 116.02(9)
Hf1 Sn4 Sn1 . 9_5555 122.67(7) 121.76(8) 124.00(6)
Hf1 Sn4 Sn2 . . 68.40(8) 67.63(8) 69.52(8)
Hf1 Sn4 Sn2 . 2_6555 134.07(14) 130.89(15) 139.15(13)
Hf1 Sn4 Sn4 . 19_5555 60.45(6) 59.34(6) 61.36(6)
Hf1 Sn4 Sn4 . 7_6565 105.27(11) 101.44(11) 109.01(11)
Hf1 Sn4 Fe1 . 9_5555 61.18(9) 59.16(9) 63.14(9)
Hf1 Sn4 Fe3 . 9_5555 61(2) 59(2) 64(2)
Hf1 Sn4 Fe3 . 10_5555 105.6(18) 100.7(17) 110.7(18)
Hf1 Sn4 Fe4 . . 60.22(7) 58.58(7) 61.79(8)
Hf1 Sn4 Fe4 . 9_4555 158.54(18) 151.19(18) 166.16(19)
Hf1 Sn4 Hf2 9_4555 9_4555 113.06(9) 110.05(10) 116.02(9)
Hf1 Sn4 Sn1 9_4555 9_5555 122.67(7) 121.76(8) 124.00(6)
Hf1 Sn4 Sn2 9_4555 . 134.07(14) 130.89(15) 139.15(13)
Hf1 Sn4 Sn2 9_4555 2_6555 68.40(8) 67.63(8) 69.52(8)
Hf1 Sn4 Sn4 9_4555 19_5555 60.45(6) 59.34(6) 61.36(6)
Hf1 Sn4 Sn4 9_4555 7_6565 105.27(11) 101.44(11) 109.01(11)
Hf1 Sn4 Fe1 9_4555 9_5555 61.18(9) 59.16(9) 63.14(9)
Hf1 Sn4 Fe3 9_4555 9_5555 105.6(18) 100.7(17) 110.7(18)
Hf1 Sn4 Fe3 9_4555 10_5555 61(2) 59(2) 64(2)
Hf1 Sn4 Fe4 9_4555 . 158.54(18) 151.19(18) 166.16(19)
Hf1 Sn4 Fe4 9_4555 9_4555 60.22(7) 58.58(7) 61.79(8)
Hf2 Sn4 Sn1 9_4555 9_5555 52.11(13) 49.88(13) 53.17(13)
Hf2 Sn4 Sn2 9_4555 . 104.11(13) 103.05(12) 104.86(13)
Hf2 Sn4 Sn2 9_4555 2_6555 104.11(13) 103.05(12) 104.86(13)
Hf2 Sn4 Sn4 9_4555 19_5555 162.90(19) 153.8(2) 172.2(2)
Hf2 Sn4 Sn4 9_4555 7_6565 107.05(16) 105.22(16) 108.82(16)
Hf2 Sn4 Fe1 9_4555 9_5555 104.49(16) 100.38(16) 108.84(18)
Hf2 Sn4 Fe3 9_4555 9_5555 61(2) 59(2) 63(2)
Hf2 Sn4 Fe3 9_4555 10_5555 61(2) 59(2) 63(2)
Hf2 Sn4 Fe4 9_4555 . 59.33(9) 58.44(9) 60.24(10)
Hf2 Sn4 Fe4 9_4555 9_4555 59.33(9) 58.44(9) 60.24(10)
Sn1 Sn4 Sn2 9_5555 . 64.66(7) 63.50(8) 66.57(7)
Sn1 Sn4 Sn2 9_5555 2_6555 64.66(7) 63.50(8) 66.57(7)
Sn1 Sn4 Sn4 9_5555 19_5555 139.94(13) 135.03(14) 147.93(13)
Sn1 Sn4 Fe1 9_5555 9_5555 158.89(12) 154.28(11) 161.64(13)
Sn1 Sn4 Fe3 9_5555 9_5555 107(2) 105(2) 109(2)
Sn1 Sn4 Fe3 9_5555 10_5555 107(2) 105(2) 109(2)
Sn1 Sn4 Fe4 9_5555 . 68.57(10) 67.91(10) 69.55(10)
Sn1 Sn4 Fe4 9_5555 9_4555 68.57(10) 67.91(10) 69.55(10)
Sn2 Sn4 Sn2 . 2_6555 79.26(10) 76.44(11) 83.91(11)
Sn2 Sn4 Sn4 . 19_5555 85.41(10) 81.87(10) 90.92(10)
Sn2 Sn4 Fe1 . 9_5555 129.07(9) 128.81(9) 129.41(8)
Sn2 Sn4 Fe3 . 9_5555 111.6(18) 110.2(17) 112.3(18)
Sn2 Sn4 Fe3 . 10_5555 163(2) 160(2) 165(2)
Sn2 Sn4 Fe4 . . 61.52(9) 61.11(10) 62.05(9)
Sn2 Sn4 Fe4 . 9_4555 128.44(15) 125.77(16) 132.61(15)
Sn2 Sn4 Sn4 2_6555 19_5555 85.41(10) 81.87(10) 90.92(10)
Sn2 Sn4 Fe1 2_6555 9_5555 129.07(9) 128.81(9) 129.41(8)
Sn2 Sn4 Fe3 2_6555 9_5555 163(2) 160(2) 165(2)
Sn2 Sn4 Fe3 2_6555 10_5555 111.6(18) 110.2(17) 112.3(18)
Sn2 Sn4 Fe4 2_6555 . 128.44(15) 125.77(16) 132.61(15)
Sn2 Sn4 Fe4 2_6555 9_4555 61.52(9) 61.11(10) 62.05(9)
Sn4 Sn4 Sn4 19_5555 7_6565 90.05(12) 82.29(12) 97.71(13)
Sn4 Sn4 Fe1 19_5555 9_5555 58.41(9) 53.39(10) 63.34(11)
Sn4 Sn4 Fe3 19_5555 9_5555 104(2) 98(2) 111(2)
Sn4 Sn4 Fe3 19_5555 10_5555 104(2) 98(2) 111(2)
Sn4 Sn4 Fe4 19_5555 . 119.55(9) 117.88(10) 120.46(9)
Sn4 Sn4 Fe4 19_5555 9_4555 119.55(9) 117.88(10) 120.46(9)
Sn4 Sn4 Fe1 7_6565 9_5555 148.46(12) 145.61(12) 151.14(13)
Sn4 Sn4 Fe3 7_6565 9_5555 149.1(17) 147.7(18) 150.3(17)
Sn4 Sn4 Fe3 7_6565 10_5555 149.1(17) 147.7(18) 150.3(17)
Sn4 Sn4 Fe4 7_6565 . 96.18(11) 92.36(12) 99.79(12)
Sn4 Sn4 Fe4 7_6565 9_4555 96.18(11) 92.36(12) 99.79(12)
Fe1 Sn4 Fe3 9_5555 9_5555 53(2) 50.3(19) 56(2)
Fe1 Sn4 Fe3 9_5555 10_5555 53(2) 50.3(19) 56(2)
Fe1 Sn4 Fe4 9_5555 . 99.75(12) 95.18(12) 104.50(12)
Fe1 Sn4 Fe4 9_5555 9_4555 99.75(12) 95.18(12) 104.50(12)
Fe3 Sn4 Fe3 9_5555 10_5555 54(3) 51(2) 57(3)
Fe3 Sn4 Fe4 9_5555 . 52.9(18) 50.5(17) 55.5(18)
Fe3 Sn4 Fe4 9_5555 9_4555 100(2) 95.3(19) 105(2)
Fe3 Sn4 Fe4 10_5555 . 100(2) 95.3(19) 105(2)
Fe3 Sn4 Fe4 10_5555 9_4555 52.9(18) 50.5(17) 55.5(18)
Fe4 Sn4 Fe4 . 9_4555 118.24(15) 116.88(14) 119.26(16)
Hf1 Fe1 Hf1 1_4555 9_4555 113.99(9) 113.99(9) 113.99(9)
Hf1 Fe1 Hf1 1_4555 20_6555 179.63(13) 179.42(15) 180.0(5)
Hf1 Fe1 Hf1 1_4555 28_5555 66.01(9) 66.01(9) 66.01(9)
Hf1 Fe1 Sn4 1_4555 9_4555 62.37(6) 61.41(6) 63.40(6)
Hf1 Fe1 Sn4 1_4555 27_4555 62.36(6) 61.41(6) 63.40(6)
Hf1 Fe1 Sn4 1_4555 28_5555 117.65(7) 116.81(6) 118.41(6)
Hf1 Fe1 Sn4 1_4555 15_5555 117.64(7) 116.81(6) 118.41(6)
Hf1 Fe1 Fe3 1_4555 . 115.0(18) 114.2(18) 115.8(18)
Hf1 Fe1 Fe3 1_4555 2_5555 65.0(18) 64.4(18) 65.7(18)
Hf1 Fe1 Fe3 1_4555 19_5555 115.0(18) 114.2(18) 115.8(18)
Hf1 Fe1 Fe3 1_4555 20_5555 65.0(18) 64.4(18) 65.7(18)
Hf1 Fe1 Hf1 9_4555 20_6555 66.01(9) 66.01(9) 66.01(9)
Hf1 Fe1 Hf1 9_4555 28_5555 179.63(13) 179.42(15) 180.0(5)
Hf1 Fe1 Sn4 9_4555 9_4555 62.37(6) 61.41(6) 63.40(6)
Hf1 Fe1 Sn4 9_4555 27_4555 62.36(6) 61.41(6) 63.40(6)
Hf1 Fe1 Sn4 9_4555 28_5555 117.65(7) 116.81(6) 118.41(6)
Hf1 Fe1 Sn4 9_4555 15_5555 117.64(7) 116.81(6) 118.41(6)
Hf1 Fe1 Fe3 9_4555 . 65.0(18) 64.4(18) 65.7(18)
Hf1 Fe1 Fe3 9_4555 2_5555 115.0(18) 114.2(18) 115.8(18)
Hf1 Fe1 Fe3 9_4555 19_5555 65.0(18) 64.4(18) 65.7(18)
Hf1 Fe1 Fe3 9_4555 20_5555 115.0(18) 114.2(18) 115.8(18)
Hf1 Fe1 Hf1 20_6555 28_5555 113.99(9) 113.99(9) 113.99(9)
Hf1 Fe1 Sn4 20_6555 9_4555 117.64(7) 116.81(6) 118.41(6)
Hf1 Fe1 Sn4 20_6555 27_4555 117.65(7) 116.81(6) 118.41(6)
Hf1 Fe1 Sn4 20_6555 28_5555 62.36(6) 61.41(6) 63.40(6)
Hf1 Fe1 Sn4 20_6555 15_5555 62.37(6) 61.41(6) 63.40(6)
Hf1 Fe1 Fe3 20_6555 . 65.0(18) 64.4(18) 65.7(18)
Hf1 Fe1 Fe3 20_6555 2_5555 115.0(18) 114.2(18) 115.8(18)
Hf1 Fe1 Fe3 20_6555 19_5555 65.0(18) 64.4(18) 65.7(18)
Hf1 Fe1 Fe3 20_6555 20_5555 115.0(18) 114.2(18) 115.8(18)
Hf1 Fe1 Sn4 28_5555 9_4555 117.64(7) 116.81(6) 118.41(6)
Hf1 Fe1 Sn4 28_5555 27_4555 117.65(7) 116.81(6) 118.41(6)
Hf1 Fe1 Sn4 28_5555 28_5555 62.36(6) 61.41(6) 63.40(6)
Hf1 Fe1 Sn4 28_5555 15_5555 62.37(6) 61.41(6) 63.40(6)
Hf1 Fe1 Fe3 28_5555 . 115.0(18) 114.2(18) 115.8(18)
Hf1 Fe1 Fe3 28_5555 2_5555 65.0(18) 64.4(18) 65.7(18)
Hf1 Fe1 Fe3 28_5555 19_5555 115.0(18) 114.2(18) 115.8(18)
Hf1 Fe1 Fe3 28_5555 20_5555 65.0(18) 64.4(18) 65.7(18)
Sn4 Fe1 Sn4 9_4555 27_4555 63.11(9) 62.97(9) 63.26(9)
Sn4 Fe1 Sn4 9_4555 28_5555 178.01(13) 176.87(16) 180.0(5)
Sn4 Fe1 Sn4 9_4555 15_5555 116.85(12) 113.80(17) 120.03(16)
Sn4 Fe1 Fe3 9_4555 . 63.1(7) 61.6(8) 64.5(6)
Sn4 Fe1 Fe3 9_4555 2_5555 63.1(7) 61.6(8) 64.5(6)
Sn4 Fe1 Fe3 9_4555 19_5555 116.9(7) 115.4(6) 118.5(7)
Sn4 Fe1 Fe3 9_4555 20_5555 116.9(7) 115.4(6) 118.5(7)
Sn4 Fe1 Sn4 27_4555 28_5555 116.92(12) 113.80(17) 120.03(16)
Sn4 Fe1 Sn4 27_4555 15_5555 178.01(13) 176.87(16) 180.0(5)
Sn4 Fe1 Fe3 27_4555 . 116.9(7) 115.4(6) 118.5(7)
Sn4 Fe1 Fe3 27_4555 2_5555 116.9(7) 115.4(6) 118.5(7)
Sn4 Fe1 Fe3 27_4555 19_5555 63.1(7) 61.6(8) 64.5(6)
Sn4 Fe1 Fe3 27_4555 20_5555 63.1(7) 61.6(8) 64.5(6)
Sn4 Fe1 Sn4 28_5555 15_5555 63.11(9) 62.97(9) 63.26(9)
Sn4 Fe1 Fe3 28_5555 . 116.9(7) 115.4(6) 118.5(7)
Sn4 Fe1 Fe3 28_5555 2_5555 116.9(7) 115.4(6) 118.5(7)
Sn4 Fe1 Fe3 28_5555 19_5555 63.1(7) 61.6(8) 64.5(6)
Sn4 Fe1 Fe3 28_5555 20_5555 63.1(7) 61.6(8) 64.5(6)
Sn4 Fe1 Fe3 15_5555 . 63.1(7) 61.6(8) 64.5(6)
Sn4 Fe1 Fe3 15_5555 2_5555 63.1(7) 61.6(8) 64.5(6)
Sn4 Fe1 Fe3 15_5555 19_5555 116.9(7) 115.4(6) 118.5(7)
Sn4 Fe1 Fe3 15_5555 20_5555 116.9(7) 115.4(6) 118.5(7)
Fe3 Fe1 Fe3 . 2_5555 60(3) 60(3) 61(3)
Fe3 Fe1 Fe3 . 19_5555 120(3) 120(3) 120(3)
Fe3 Fe1 Fe3 . 20_5555 180(3) 180(3) 180.0(5)
Fe3 Fe1 Fe3 2_5555 19_5555 180(3) 180(3) 180.0(5)
Fe3 Fe1 Fe3 2_5555 20_5555 120(3) 120(3) 120(3)
Fe3 Fe1 Fe3 19_5555 20_5555 60(3) 60(3) 61(3)
Hf2 Fe2 Hf2 1_4555 9_4555 116.74(15) 116.70(15) 116.78(15)
Hf2 Fe2 Hf2 1_4555 4_6555 63.25(16) 62.11(18) 64.48(18)
Hf2 Fe2 Hf2 1_4555 12_6555 179.24(18) 178.82(18) 180.0(5)
Hf2 Fe2 Fe3 1_4555 . 65.0(19) 64.7(19) 65.4(19)
Hf2 Fe2 Fe3 1_4555 10_5555 115.0(19) 114.9(19) 115.1(19)
Hf2 Fe2 Fe3 1_4555 3_5555 65.0(19) 64.7(19) 65.4(19)
Hf2 Fe2 Fe3 1_4555 12_5555 115.0(19) 114.9(19) 115.1(19)
Hf2 Fe2 Fe4 1_4555 9_4555 64.10(11) 63.29(12) 64.90(12)
Hf2 Fe2 Fe4 1_4555 11_4555 64.10(11) 63.29(12) 64.90(12)
Hf2 Fe2 Fe4 1_4555 4_6555 115.87(13) 114.16(16) 117.63(16)
Hf2 Fe2 Fe4 1_4555 7_6555 115.87(13) 114.16(16) 117.63(16)
Hf2 Fe2 Hf2 9_4555 4_6555 179.25(18) 178.82(18) 180.0(5)
Hf2 Fe2 Hf2 9_4555 12_6555 63.27(16) 62.11(18) 64.48(18)
Hf2 Fe2 Fe3 9_4555 . 115.0(19) 114.9(19) 115.1(19)
Hf2 Fe2 Fe3 9_4555 10_5555 65.0(19) 64.7(19) 65.4(19)
Hf2 Fe2 Fe3 9_4555 3_5555 115.0(19) 114.9(19) 115.1(19)
Hf2 Fe2 Fe3 9_4555 12_5555 65.0(19) 64.7(19) 65.4(19)
Hf2 Fe2 Fe4 9_4555 9_4555 64.12(11) 63.29(12) 64.90(12)
Hf2 Fe2 Fe4 9_4555 11_4555 64.12(11) 63.29(12) 64.90(12)
Hf2 Fe2 Fe4 9_4555 4_6555 115.90(13) 114.16(16) 117.63(16)
Hf2 Fe2 Fe4 9_4555 7_6555 115.90(13) 114.16(16) 117.63(16)
Hf2 Fe2 Hf2 4_6555 12_6555 116.74(15) 116.70(15) 116.78(15)
Hf2 Fe2 Fe3 4_6555 . 65.0(19) 64.7(19) 65.4(19)
Hf2 Fe2 Fe3 4_6555 10_5555 115.0(19) 114.9(19) 115.1(19)
Hf2 Fe2 Fe3 4_6555 3_5555 65.0(19) 64.7(19) 65.4(19)
Hf2 Fe2 Fe3 4_6555 12_5555 115.0(19) 114.9(19) 115.1(19)
Hf2 Fe2 Fe4 4_6555 9_4555 115.87(13) 114.16(16) 117.63(16)
Hf2 Fe2 Fe4 4_6555 11_4555 115.87(13) 114.16(16) 117.63(16)
Hf2 Fe2 Fe4 4_6555 4_6555 64.10(11) 63.29(12) 64.90(12)
Hf2 Fe2 Fe4 4_6555 7_6555 64.10(11) 63.29(12) 64.90(12)
Hf2 Fe2 Fe3 12_6555 . 115.0(19) 114.9(19) 115.1(19)
Hf2 Fe2 Fe3 12_6555 10_5555 65.0(19) 64.7(19) 65.4(19)
Hf2 Fe2 Fe3 12_6555 3_5555 115.0(19) 114.9(19) 115.1(19)
Hf2 Fe2 Fe3 12_6555 12_5555 65.0(19) 64.7(19) 65.4(19)
Hf2 Fe2 Fe4 12_6555 9_4555 115.90(13) 114.16(16) 117.63(16)
Hf2 Fe2 Fe4 12_6555 11_4555 115.90(13) 114.16(16) 117.63(16)
Hf2 Fe2 Fe4 12_6555 4_6555 64.12(11) 63.29(12) 64.90(12)
Hf2 Fe2 Fe4 12_6555 7_6555 64.12(11) 63.29(12) 64.90(12)
Fe3 Fe2 Fe3 . 10_5555 59(3) 59(3) 60(3)
Fe3 Fe2 Fe3 . 3_5555 121(3) 120(3) 121(3)
Fe3 Fe2 Fe3 . 12_5555 180(3) 180(3) 180.0(5)
Fe3 Fe2 Fe4 . 9_4555 61.2(7) 60.5(7) 62.0(8)
Fe3 Fe2 Fe4 . 11_4555 118.7(7) 117.9(8) 119.6(7)
Fe3 Fe2 Fe4 . 4_6555 118.7(7) 117.9(8) 119.6(7)
Fe3 Fe2 Fe4 . 7_6555 61.2(7) 60.5(7) 62.0(8)
Fe3 Fe2 Fe3 10_5555 3_5555 180(3) 180(3) 180.0(5)
Fe3 Fe2 Fe3 10_5555 12_5555 121(3) 120(3) 121(3)
Fe3 Fe2 Fe4 10_5555 9_4555 61.3(7) 60.5(7) 62.0(8)
Fe3 Fe2 Fe4 10_5555 11_4555 118.8(7) 117.9(8) 119.6(7)
Fe3 Fe2 Fe4 10_5555 4_6555 118.8(7) 117.9(8) 119.6(7)
Fe3 Fe2 Fe4 10_5555 7_6555 61.3(7) 60.5(7) 62.0(8)
Fe3 Fe2 Fe3 3_5555 12_5555 59(3) 59(3) 60(3)
Fe3 Fe2 Fe4 3_5555 9_4555 118.7(7) 117.9(8) 119.6(7)
Fe3 Fe2 Fe4 3_5555 11_4555 61.2(7) 60.5(7) 62.0(8)
Fe3 Fe2 Fe4 3_5555 4_6555 61.2(7) 60.5(7) 62.0(8)
Fe3 Fe2 Fe4 3_5555 7_6555 118.7(7) 117.9(8) 119.6(7)
Fe3 Fe2 Fe4 12_5555 9_4555 118.8(7) 117.9(8) 119.6(7)
Fe3 Fe2 Fe4 12_5555 11_4555 61.3(7) 60.5(7) 62.0(8)
Fe3 Fe2 Fe4 12_5555 4_6555 61.3(7) 60.5(7) 62.0(8)
Fe3 Fe2 Fe4 12_5555 7_6555 118.8(7) 117.9(8) 119.6(7)
Fe4 Fe2 Fe4 9_4555 11_4555 67.27(13) 67.24(13) 67.29(13)
Fe4 Fe2 Fe4 9_4555 4_6555 178.28(14) 177.3(2) 180.0(5)
Fe4 Fe2 Fe4 9_4555 7_6555 112.70(13) 112.66(13) 112.74(13)
Fe4 Fe2 Fe4 11_4555 4_6555 112.70(13) 112.66(13) 112.74(13)
Fe4 Fe2 Fe4 11_4555 7_6555 178.28(14) 177.3(2) 180.0(5)
Fe4 Fe2 Fe4 4_6555 7_6555 67.27(13) 67.24(13) 67.29(13)
Hf1 Fe3 Hf1 9_4555 20_6555 66(2) 66(2) 66(2)
Hf1 Fe3 Hf2 9_4555 1_4555 115.40(14) 114.79(13) 116.00(15)
Hf1 Fe3 Hf2 9_4555 4_6555 178(3) 178(2) 179(3)
Hf1 Fe3 Sn4 9_4555 9_4555 62.6(13) 61.6(12) 63.5(14)
Hf1 Fe3 Sn4 9_4555 15_5555 118(4) 118(3) 119(4)
Hf1 Fe3 Fe1 9_4555 . 65(2) 65(2) 66(2)
Hf1 Fe3 Fe2 9_4555 . 115(3) 114(3) 116(3)
Hf1 Fe3 Fe3 9_4555 2_5555 114(4) 114(4) 115(4)
Hf1 Fe3 Fe3 9_4555 10_5555 66(3) 64(3) 67(3)
Hf1 Fe3 Fe4 9_4555 9_4555 64.5(14) 63.9(14) 65.0(15)
Hf1 Fe3 Fe4 9_4555 7_6555 118(3) 117(3) 119(3)
Hf1 Fe3 Hf2 20_6555 1_4555 178(3) 178(2) 179(3)
Hf1 Fe3 Hf2 20_6555 4_6555 115.40(14) 114.79(13) 116.00(15)
Hf1 Fe3 Sn4 20_6555 9_4555 118(4) 118(3) 119(4)
Hf1 Fe3 Sn4 20_6555 15_5555 62.6(13) 61.6(12) 63.5(14)
Hf1 Fe3 Fe1 20_6555 . 65(2) 65(2) 66(2)
Hf1 Fe3 Fe2 20_6555 . 115(3) 114(3) 116(3)
Hf1 Fe3 Fe3 20_6555 2_5555 114(4) 114(4) 115(4)
Hf1 Fe3 Fe3 20_6555 10_5555 66(3) 64(3) 67(3)
Hf1 Fe3 Fe4 20_6555 9_4555 118(3) 117(3) 119(3)
Hf1 Fe3 Fe4 20_6555 7_6555 64.5(14) 63.9(14) 65.0(15)
Hf2 Fe3 Hf2 1_4555 4_6555 63(2) 62(2) 64(2)
Hf2 Fe3 Sn4 1_4555 9_4555 62.4(13) 61.9(11) 63.0(14)
Hf2 Fe3 Sn4 1_4555 15_5555 116(3) 115(3) 117(3)
Hf2 Fe3 Fe1 1_4555 . 115(3) 114(3) 115(3)
Hf2 Fe3 Fe2 1_4555 . 65(2) 64(2) 66(2)
Hf2 Fe3 Fe3 1_4555 2_5555 64(3) 64(3) 65(3)
Hf2 Fe3 Fe3 1_4555 10_5555 116(4) 115(4) 117(4)
Hf2 Fe3 Fe4 1_4555 9_4555 63.8(16) 63.1(16) 64.5(16)
Hf2 Fe3 Fe4 1_4555 7_6555 115(4) 114(4) 116(4)
Hf2 Fe3 Sn4 4_6555 9_4555 116(3) 115(3) 117(3)
Hf2 Fe3 Sn4 4_6555 15_5555 62.4(13) 61.9(11) 63.0(14)
Hf2 Fe3 Fe1 4_6555 . 115(3) 114(3) 115(3)
Hf2 Fe3 Fe2 4_6555 . 65(2) 64(2) 66(2)
Hf2 Fe3 Fe3 4_6555 2_5555 64(3) 64(3) 65(3)
Hf2 Fe3 Fe3 4_6555 10_5555 116(4) 115(4) 117(4)
Hf2 Fe3 Fe4 4_6555 9_4555 115(4) 114(4) 116(4)
Hf2 Fe3 Fe4 4_6555 7_6555 63.8(16) 63.1(16) 64.5(16)
Sn4 Fe3 Sn4 9_4555 15_5555 118(3) 116(4) 120(3)
Sn4 Fe3 Fe1 9_4555 . 63.9(19) 62(2) 65.3(19)
Sn4 Fe3 Fe2 9_4555 . 116(2) 115(2) 117(2)
Sn4 Fe3 Fe3 9_4555 2_5555 63.2(19) 62(2) 64.7(19)
Sn4 Fe3 Fe3 9_4555 10_5555 117(2) 115(2) 118(2)
Sn4 Fe3 Fe4 9_4555 9_4555 65.48(15) 64.42(15) 66.50(14)
Sn4 Fe3 Fe4 9_4555 7_6555 176(4) 174(4) 177(4)
Sn4 Fe3 Fe1 15_5555 . 63.9(19) 62(2) 65.3(19)
Sn4 Fe3 Fe2 15_5555 . 116(2) 115(2) 117(2)
Sn4 Fe3 Fe3 15_5555 2_5555 63.2(19) 62(2) 64.7(19)
Sn4 Fe3 Fe3 15_5555 10_5555 117(2) 115(2) 118(2)
Sn4 Fe3 Fe4 15_5555 9_4555 176(4) 174(4) 177(4)
Sn4 Fe3 Fe4 15_5555 7_6555 65.48(15) 64.42(15) 66.50(14)
Fe1 Fe3 Fe2 . . 178.5(19) 177.7(10) 180(5)
Fe1 Fe3 Fe3 . 2_5555 60(3) 60(3) 60(3)
Fe1 Fe3 Fe3 . 10_5555 120(5) 120(5) 121(5)
Fe1 Fe3 Fe4 . 9_4555 120(2) 118(2) 122(2)
Fe1 Fe3 Fe4 . 7_6555 120(2) 118(2) 122(2)
Fe2 Fe3 Fe3 . 2_5555 120(5) 120(5) 120(5)
Fe2 Fe3 Fe3 . 10_5555 60(3) 60(3) 61(3)
Fe2 Fe3 Fe4 . 9_4555 60(2) 60(2) 60(2)
Fe2 Fe3 Fe4 . 7_6555 60(2) 60(2) 60(2)
Fe3 Fe3 Fe3 2_5555 10_5555 178.5(16) 177.76(18) 180(6)
Fe3 Fe3 Fe4 2_5555 9_4555 119(2) 117(2) 121(2)
Fe3 Fe3 Fe4 2_5555 7_6555 119(2) 117(2) 121(2)
Fe3 Fe3 Fe4 10_5555 9_4555 61(2) 60(2) 62(2)
Fe3 Fe3 Fe4 10_5555 7_6555 61(2) 60(2) 62(2)
Fe4 Fe3 Fe4 9_4555 7_6555 111(4) 110(4) 112(4)
Hf1 Fe4 Hf2 . . 116.22(11) 114.50(10) 117.88(12)
Hf1 Fe4 Hf2 . 9_4555 116.20(11) 114.50(10) 117.88(12)
Hf1 Fe4 Sn1 . 1_6555 119.51(11) 118.06(11) 120.32(12)
Hf1 Fe4 Sn1 . 9_5555 119.51(11) 118.06(11) 120.32(12)
Hf1 Fe4 Sn2 . . 66.64(11) 66.38(11) 66.77(11)
Hf1 Fe4 Sn2 . 10_6555 66.64(11) 66.38(11) 66.77(11)
Hf1 Fe4 Sn3 . . 128.11(16) 127.50(15) 129.09(16)
Hf1 Fe4 Sn3 . 10_6555 128.11(16) 127.50(15) 129.09(16)
Hf1 Fe4 Sn4 . . 61.57(9) 60.94(9) 62.25(9)
Hf1 Fe4 Sn4 . 9_5555 61.58(9) 60.94(9) 62.25(9)
Hf1 Fe4 Fe2 . 9_5555 114.37(17) 114.32(17) 114.42(17)
Hf1 Fe4 Fe3 . 9_5555 65(2) 64(2) 65(2)
Hf1 Fe4 Fe3 . 2_6555 65(2) 64(2) 65(2)
Hf1 Fe4 Fe4 . 3_5555 170.7(2) 170.6(2) 170.8(2)
Hf2 Fe4 Hf2 . 9_4555 117.86(14) 117.84(14) 117.88(14)
Hf2 Fe4 Sn1 . 1_6555 50.93(14) 47.57(13) 52.57(14)
Hf2 Fe4 Sn1 . 9_5555 120.59(14) 119.70(14) 122.42(14)
Hf2 Fe4 Sn2 . . 128.94(17) 126.77(17) 133.20(17)
Hf2 Fe4 Sn2 . 10_6555 101.24(14) 97.11(13) 103.42(14)
Hf2 Fe4 Sn3 . . 67.86(14) 65.98(14) 71.61(14)
Hf2 Fe4 Sn3 . 10_6555 101.70(16) 98.56(15) 103.27(16)
Hf2 Fe4 Sn4 . . 175.0(2) 173.1(2) 176.8(2)
Hf2 Fe4 Sn4 . 9_5555 61.58(8) 61.04(7) 62.07(8)
Hf2 Fe4 Fe2 . 9_5555 64.83(13) 63.80(13) 65.87(13)
Hf2 Fe4 Fe3 . 9_5555 113.5(19) 112.7(18) 114.2(19)
Hf2 Fe4 Fe3 . 2_6555 65(2) 64(2) 65(2)
Hf2 Fe4 Fe4 . 3_5555 61.38(9) 60.83(9) 61.95(9)
Hf2 Fe4 Sn1 9_4555 1_6555 120.59(14) 119.70(14) 122.42(14)
Hf2 Fe4 Sn1 9_4555 9_5555 50.94(14) 47.57(13) 52.57(14)
Hf2 Fe4 Sn2 9_4555 . 101.25(14) 97.11(13) 103.42(14)
Hf2 Fe4 Sn2 9_4555 10_6555 128.95(17) 126.77(17) 133.20(17)
Hf2 Fe4 Sn3 9_4555 . 101.70(16) 98.56(15) 103.27(16)
Hf2 Fe4 Sn3 9_4555 10_6555 67.86(14) 65.98(14) 71.61(14)
Hf2 Fe4 Sn4 9_4555 . 61.58(8) 61.04(7) 62.07(8)
Hf2 Fe4 Sn4 9_4555 9_5555 174.9(2) 173.1(2) 176.8(2)
Hf2 Fe4 Fe2 9_4555 9_5555 64.82(13) 63.80(13) 65.87(13)
Hf2 Fe4 Fe3 9_4555 9_5555 65(2) 64(2) 65(2)
Hf2 Fe4 Fe3 9_4555 2_6555 113.5(19) 112.7(18) 114.2(19)
Hf2 Fe4 Fe4 9_4555 3_5555 61.39(9) 60.83(9) 61.95(9)
Sn1 Fe4 Sn2 1_6555 . 84.92(10) 84.66(10) 85.17(10)
Sn1 Fe4 Sn2 1_6555 10_6555 61.56(7) 60.73(7) 62.02(7)
Sn1 Fe4 Sn3 1_6555 . 25.38(5) 25.14(5) 25.61(5)
Sn1 Fe4 Sn3 1_6555 10_6555 61.68(8) 61.12(8) 61.97(8)
Sn1 Fe4 Sn4 1_6555 . 133.23(15) 131.30(14) 136.45(15)
Sn1 Fe4 Sn4 1_6555 9_5555 64.19(8) 61.65(8) 65.77(8)
Sn1 Fe4 Fe2 1_6555 9_5555 108.54(11) 107.21(10) 109.33(11)
Sn1 Fe4 Fe3 1_6555 9_5555 164.1(18) 161.5(19) 165.3(18)
Sn1 Fe4 Fe3 1_6555 2_6555 109(2) 106(2) 110(2)
Sn1 Fe4 Fe4 1_6555 3_5555 67.22(10) 67.05(10) 67.54(10)
Sn1 Fe4 Sn2 9_5555 . 61.56(7) 60.73(7) 62.02(7)
Sn1 Fe4 Sn2 9_5555 10_6555 84.92(10) 84.66(10) 85.17(10)
Sn1 Fe4 Sn3 9_5555 . 61.67(8) 61.12(8) 61.97(8)
Sn1 Fe4 Sn3 9_5555 10_6555 25.38(5) 25.14(5) 25.61(5)
Sn1 Fe4 Sn4 9_5555 . 64.18(8) 61.65(8) 65.77(8)
Sn1 Fe4 Sn4 9_5555 9_5555 133.24(15) 131.30(14) 136.45(15)
Sn1 Fe4 Fe2 9_5555 9_5555 108.53(11) 107.21(10) 109.33(11)
Sn1 Fe4 Fe3 9_5555 9_5555 109(2) 106(2) 110(2)
Sn1 Fe4 Fe3 9_5555 2_6555 164.1(18) 161.5(19) 165.3(18)
Sn1 Fe4 Fe4 9_5555 3_5555 67.22(10) 67.05(10) 67.54(10)
Sn2 Fe4 Sn2 . 10_6555 33.49(6) 33.49(6) 33.49(6)
Sn2 Fe4 Sn3 . . 73.34(11) 73.31(11) 73.37(11)
Sn2 Fe4 Sn3 . 10_6555 62.34(9) 62.09(9) 62.59(9)
Sn2 Fe4 Sn4 . . 55.54(9) 51.52(8) 58.10(10)
Sn2 Fe4 Sn4 . 9_5555 81.79(12) 79.58(11) 85.42(12)
Sn2 Fe4 Fe2 . 9_5555 165.10(11) 161.97(10) 167.01(11)
Sn2 Fe4 Fe3 . 9_5555 112(2) 110(2) 113(2)
Sn2 Fe4 Fe3 . 2_6555 129(2) 128(2) 130(2)
Sn2 Fe4 Fe4 . 3_5555 122.37(17) 122.10(17) 122.52(17)
Sn2 Fe4 Sn3 10_6555 . 62.34(9) 62.09(9) 62.59(9)
Sn2 Fe4 Sn3 10_6555 10_6555 73.34(11) 73.31(11) 73.37(11)
Sn2 Fe4 Sn4 10_6555 . 81.79(12) 79.58(11) 85.42(12)
Sn2 Fe4 Sn4 10_6555 9_5555 55.55(9) 51.52(8) 58.10(10)
Sn2 Fe4 Fe2 10_6555 9_5555 165.10(11) 161.97(10) 167.01(11)
Sn2 Fe4 Fe3 10_6555 9_5555 129(2) 128(2) 130(2)
Sn2 Fe4 Fe3 10_6555 2_6555 112(2) 110(2) 113(2)
Sn2 Fe4 Fe4 10_6555 3_5555 122.37(17) 122.10(17) 122.52(17)
Sn3 Fe4 Sn3 . 10_6555 35.97(8) 35.97(8) 35.98(8)
Sn3 Fe4 Sn4 . . 117.88(15) 113.77(14) 120.49(15)
Sn3 Fe4 Sn4 . 9_5555 82.02(11) 79.83(10) 85.67(11)
Sn3 Fe4 Fe2 . 9_5555 112.75(14) 112.23(13) 113.54(14)
Sn3 Fe4 Fe3 . 9_5555 166(2) 164(2) 167(2)
Sn3 Fe4 Fe3 . 2_6555 130(2) 128(2) 133(2)
Sn3 Fe4 Fe4 . 3_5555 60.04(12) 59.76(12) 60.21(11)
Sn3 Fe4 Sn4 10_6555 . 82.01(11) 79.83(10) 85.67(11)
Sn3 Fe4 Sn4 10_6555 9_5555 117.89(15) 113.77(14) 120.49(15)
Sn3 Fe4 Fe2 10_6555 9_5555 112.75(14) 112.23(13) 113.54(14)
Sn3 Fe4 Fe3 10_6555 9_5555 130(2) 128(2) 133(2)
Sn3 Fe4 Fe3 10_6555 2_6555 166(2) 164(2) 167(2)
Sn3 Fe4 Fe4 10_6555 3_5555 60.04(12) 59.76(12) 60.21(11)
Sn4 Fe4 Sn4 . 9_5555 118.51(15) 118.42(15) 118.61(15)
Sn4 Fe4 Fe2 . 9_5555 111.48(13) 110.17(14) 112.61(13)
Sn4 Fe4 Fe3 . 9_5555 61.6(19) 59.5(19) 63.6(18)
Sn4 Fe4 Fe3 . 2_6555 111(2) 109(2) 112(2)
Sn4 Fe4 Fe4 . 3_5555 119.99(12) 119.67(12) 120.26(13)
Sn4 Fe4 Fe2 9_5555 9_5555 111.47(13) 110.17(14) 112.61(13)
Sn4 Fe4 Fe3 9_5555 9_5555 111(2) 109(2) 112(2)
Sn4 Fe4 Fe3 9_5555 2_6555 61.6(19) 59.5(19) 63.6(18)
Sn4 Fe4 Fe4 9_5555 3_5555 119.99(12) 119.67(12) 120.26(13)
Fe2 Fe4 Fe3 9_5555 9_5555 59(2) 58(2) 59(2)
Fe2 Fe4 Fe3 9_5555 2_6555 59(2) 58(2) 59(2)
Fe2 Fe4 Fe4 9_5555 3_5555 56.37(12) 56.35(12) 56.38(12)
Fe3 Fe4 Fe3 9_5555 2_6555 58(3) 58(3) 58(3)
Fe3 Fe4 Fe4 9_5555 3_5555 107(2) 107(2) 108(2)
Fe3 Fe4 Fe4 2_6555 3_5555 107(2) 107(2) 108(2)

loop_
_geom_bond_atom_site_label_1
_geom_bond_atom_site_label_2
_geom_bond_site_ssg_symmetry_2
_geom_bond_distance_av
_geom_bond_distance_min
_geom_bond_distance_max
Hf1 Hf1 28_6555 3.151(6) 3.151(6) 3.151(6)
Hf1 Sn2 . 3.091(3) 3.091(3) 3.091(3)
Hf1 Sn2 10_6555 3.091(3) 3.091(3) 3.091(3)
Hf1 Sn2 19_5555 3.091(3) 3.091(3) 3.091(3)
Hf1 Sn2 28_6565 3.091(3) 3.091(3) 3.091(3)
Hf1 Sn4 . 2.926(3) 2.899(3) 2.958(3)
Hf1 Sn4 9_5555 2.925(3) 2.899(3) 2.958(3)
Hf1 Sn4 19_5555 2.925(3) 2.899(3) 2.958(3)
Hf1 Sn4 27_5555 2.926(3) 2.899(3) 2.958(3)
Hf1 Fe1 1_6555 2.893(3) 2.893(3) 2.893(3)
Hf1 Fe1 9_5555 2.893(3) 2.893(3) 2.893(3)
Hf1 Fe3 9_5555 2.89(9) 2.87(9) 2.92(9)
Hf1 Fe3 2_6555 2.89(9) 2.87(9) 2.92(9)
Hf1 Fe3 27_5555 2.89(9) 2.87(9) 2.92(9)
Hf1 Fe3 20_6555 2.89(9) 2.87(9) 2.92(9)
Hf1 Fe4 . 2.887(4) 2.886(4) 2.887(4)
Hf1 Fe4 19_5555 2.887(4) 2.886(4) 2.887(4)
Hf2 Hf2 4_7555 2.990(9) 2.934(9) 3.047(9)
Hf2 Sn1 1_6555 2.785(6) 2.659(6) 2.845(6)
Hf2 Sn3 . 3.114(6) 3.058(5) 3.228(6)
Hf2 Sn3 2_7555 3.114(6) 3.058(5) 3.228(6)
Hf2 Sn4 9_5555 2.897(4) 2.829(4) 2.968(4)
Hf2 Sn4 11_5555 2.897(4) 2.829(4) 2.968(4)
Hf2 Fe2 1_6555 2.851(4) 2.792(3) 2.911(4)
Hf2 Fe2 9_5555 2.851(4) 2.792(3) 2.911(4)
Hf2 Fe3 1_6555 2.85(9) 2.82(9) 2.89(9)
Hf2 Fe3 2_6555 2.85(9) 2.82(9) 2.89(9)
Hf2 Fe3 3_6555 2.85(9) 2.82(9) 2.89(9)
Hf2 Fe3 4_6555 2.85(9) 2.82(9) 2.89(9)
Hf2 Fe4 . 2.833(3) 2.784(4) 2.885(3)
Hf2 Fe4 9_5555 2.833(3) 2.784(4) 2.885(3)
Hf2 Fe4 3_5555 2.833(3) 2.784(4) 2.885(3)
Hf2 Fe4 11_5555 2.833(3) 2.784(4) 2.885(3)
Sn1 Sn2 9_4555 3.2608(14) 3.2608(14) 3.2608(14)
Sn1 Sn2 10_5555 3.2608(14) 3.2608(14) 3.2608(14)
Sn1 Sn2 11_4555 3.2608(14) 3.2608(14) 3.2608(14)
Sn1 Sn2 12_5565 3.2608(14) 3.2608(14) 3.2608(14)
Sn1 Sn3 1_4555 1.591(2) 1.591(2) 1.591(2)
Sn1 Sn3 9_4555 3.261(3) 3.261(3) 3.261(3)
Sn1 Sn3 2_6555 1.591(2) 1.591(2) 1.591(2)
Sn1 Sn3 10_5555 3.261(3) 3.261(3) 3.261(3)
Sn1 Sn4 9_4555 3.389(3) 3.330(3) 3.424(3)
Sn1 Sn4 11_4555 3.389(3) 3.330(3) 3.424(3)
Sn1 Sn4 12_5565 3.389(3) 3.332(3) 3.424(3)
Sn1 Sn4 15_5565 3.389(3) 3.332(3) 3.424(3)
Sn1 Fe4 1_4555 3.505(4) 3.479(4) 3.551(4)
Sn1 Fe4 9_4555 3.505(4) 3.479(4) 3.551(4)
Sn1 Fe4 3_4555 3.505(4) 3.479(4) 3.551(4)
Sn1 Fe4 11_4555 3.505(4) 3.479(4) 3.551(4)
Sn1 Fe4 4_6565 3.505(4) 3.479(4) 3.552(4)
Sn1 Fe4 12_5565 3.505(4) 3.479(4) 3.552(4)
Sn1 Fe4 7_6565 3.505(4) 3.479(4) 3.552(4)
Sn1 Fe4 15_5565 3.505(4) 3.479(4) 3.552(4)
Sn2 Sn2 2_6555 3.269(3) 3.269(3) 3.269(3)
Sn2 Sn2 10_6555 1.583(2) 1.583(2) 1.583(2)
Sn2 Sn2 19_5555 2.7682(17) 2.7682(17) 2.7682(17)
Sn2 Sn2 28_6565 3.1888(19) 3.1888(19) 3.1888(19)
Sn2 Sn3 . 3.2569(17) 3.2569(17) 3.2569(17)
Sn2 Sn3 10_6555 2.8219(12) 2.8219(12) 2.8219(12)
Sn2 Sn4 . 2.565(3) 2.445(3) 2.642(3)
Sn2 Sn4 7_6565 2.565(3) 2.443(3) 2.642(3)
Sn2 Fe4 . 2.736(4) 2.724(4) 2.757(4)
Sn2 Fe4 15_6565 2.736(4) 2.724(4) 2.757(4)
Sn3 Sn3 2_7555 3.181(4) 3.181(4) 3.181(4)
Sn3 Sn3 10_6555 1.670(3) 1.670(3) 1.670(3)
Sn3 Fe4 . 2.717(4) 2.694(4) 2.731(4)
Sn3 Fe4 3_5555 2.717(4) 2.694(4) 2.731(4)
Sn3 Fe4 12_6565 2.717(4) 2.694(4) 2.731(4)
Sn3 Fe4 15_6565 2.717(4) 2.694(4) 2.731(4)
Sn4 Sn4 19_5555 2.885(4) 2.872(4) 2.898(5)
Sn4 Sn4 7_6565 3.755(5) 3.369(5) 4.146(5)
Sn4 Fe1 9_5555 2.752(4) 2.605(4) 2.900(4)
Sn4 Fe3 9_5555 2.73(5) 2.58(5) 2.88(5)
Sn4 Fe3 10_5555 2.73(5) 2.58(5) 2.88(5)
Sn4 Fe4 . 2.828(4) 2.716(4) 2.944(4)
Sn4 Fe4 9_4555 2.828(4) 2.716(4) 2.944(4)
Fe1 Fe3 . 2.44(10) 2.42(10) 2.46(10)
Fe1 Fe3 2_5555 2.44(10) 2.42(10) 2.46(10)
Fe1 Fe3 19_5555 2.44(10) 2.42(10) 2.46(10)
Fe1 Fe3 20_5555 2.44(10) 2.42(10) 2.46(10)
Fe2 Fe3 . 2.41(10) 2.40(10) 2.43(10)
Fe2 Fe3 10_5555 2.41(10) 2.40(10) 2.43(10)
Fe2 Fe3 3_5555 2.41(10) 2.40(10) 2.43(10)
Fe2 Fe3 12_5555 2.41(10) 2.40(10) 2.43(10)
Fe2 Fe4 9_4555 2.450(4) 2.449(4) 2.450(4)
Fe2 Fe4 11_4555 2.450(4) 2.449(4) 2.450(4)
Fe2 Fe4 4_6555 2.450(4) 2.449(4) 2.450(4)
Fe2 Fe4 7_6555 2.450(4) 2.449(4) 2.450(4)
Fe3 Fe3 2_5555 2.46(13) 2.45(13) 2.46(13)
Fe3 Fe3 10_5555 2.39(13) 2.39(13) 2.39(13)
Fe3 Fe4 9_4555 2.48(6) 2.46(6) 2.50(6)
Fe3 Fe4 7_6555 2.48(6) 2.46(6) 2.50(6)
Fe4 Fe4 3_5555 2.714(5) 2.714(5) 2.714(5)
